data_4332810
loop_
_publ_author_name
'Eisler, Dana J.'
'Puddephatt, Richard J.'

_publ_section_title
;
 Structure and Dynamics of Tetrakis(thiophosphinato)resorcinarene
 Complexes of Silver(I), Gold(I), and Palladium(II)
;
_journal_issue 18
_journal_name_full 'Inorganic Chemistry'
_journal_page_first 7295
_journal_page_last 7305
_journal_paper_doi 10.1021/ic060865z
_journal_volume 45
_journal_year 2006
_chemical_formula_sum 'C289.5 H251 Au6 Cl15.5 O25 P8 S8'
_chemical_formula_weight 6365.42
_chemical_name_systematic
; 
 ? 
;
_space_group_IT_number 14
_symmetry_cell_setting monoclinic
_symmetry_space_group_name_Hall '-P 2ybc'
_symmetry_space_group_name_H-M 'P 1 21/c 1'
_atom_sites_solution_hydrogens geom
_atom_sites_solution_primary direct
_atom_sites_solution_secondary difmap
_audit_creation_method SHELXL-97
_cell_angle_alpha 90.00
_cell_angle_beta 95.08(3)
_cell_angle_gamma 90.00
_cell_formula_units_Z 4
_cell_length_a 27.102(5)
_cell_length_b 28.513(6)
_cell_length_c 37.424(8)
_cell_measurement_temperature 150(2)
_cell_volume 28806(10)
_computing_cell_refinement 'Nonius DENZO'
_computing_data_collection 'Nonius COLLECT'
_computing_data_reduction 'Nonius DENZO'
_computing_molecular_graphics 'Bruker SHELXTL'
_computing_publication_material 'Bruker SHELXTL'
_computing_structure_refinement 'SHELXL-97 (Sheldrick, 1997)'
_computing_structure_solution 'SHELXS-97 (Sheldrick, 1990)'
_diffrn_ambient_temperature 150(2)
_diffrn_measured_fraction_theta_full 0.997
_diffrn_measured_fraction_theta_max 0.997
_diffrn_measurement_device_type 'Nonius Kappa CCD'
_diffrn_measurement_method 'phi\omega scans'
_diffrn_radiation_monochromator graphite
_diffrn_radiation_source 'fine-focus sealed tube'
_diffrn_radiation_type MoK\a
_diffrn_radiation_wavelength 0.71073
_diffrn_reflns_av_R_equivalents 0.117
_diffrn_reflns_av_sigmaI/netI 0.0972
_diffrn_reflns_limit_h_max 28
_diffrn_reflns_limit_h_min -28
_diffrn_reflns_limit_k_max 30
_diffrn_reflns_limit_k_min -29
_diffrn_reflns_limit_l_max 39
_diffrn_reflns_limit_l_min -39
_diffrn_reflns_number 199640
_diffrn_reflns_theta_full 21.97
_diffrn_reflns_theta_max 21.97
_diffrn_reflns_theta_min 2.55
_exptl_absorpt_coefficient_mu 3.351
_exptl_absorpt_correction_T_max 0.4538
_exptl_absorpt_correction_T_min 0.3334
_exptl_absorpt_correction_type integration
_exptl_crystal_colour yellow
_exptl_crystal_density_diffrn 1.468
_exptl_crystal_density_method 'not measured'
_exptl_crystal_description 'multi-faceted prism'
_exptl_crystal_F_000 12694
_exptl_crystal_size_max 0.42
_exptl_crystal_size_mid 0.30
_exptl_crystal_size_min 0.28
_refine_diff_density_max 3.199
_refine_diff_density_min -3.283
_refine_diff_density_rms 0.207
_refine_ls_extinction_method none
_refine_ls_goodness_of_fit_ref 1.032
_refine_ls_hydrogen_treatment constr
_refine_ls_matrix_type full
_refine_ls_number_parameters 2641
_refine_ls_number_reflns 35093
_refine_ls_number_restraints 334
_refine_ls_restrained_S_all 1.067
_refine_ls_R_factor_all 0.1618
_refine_ls_R_factor_gt 0.0954
_refine_ls_shift/su_max 0.032
_refine_ls_shift/su_mean 0.000
_refine_ls_structure_factor_coef Fsqd
_refine_ls_weighting_details 'calc w=1/[\s^2^(Fo^2^)+(0.1863P)^2^+187.4115P] where P=(Fo^2^+2Fc^2^)/3'
_refine_ls_weighting_scheme calc
_refine_ls_wR_factor_gt 0.2658
_refine_ls_wR_factor_ref 0.3163
_reflns_number_gt 20092
_reflns_number_total 35093
_reflns_threshold_expression >2sigma(I)
_cod_data_source_file ic060865zsup1.cif
_cod_data_source_block 18
_cod_depositor_comments
;
The following automatic conversions were performed:

'_symmetry_cell_setting' value 'Monoclinic' changed to 'monoclinic'
according to /home/saulius/struct/CIF-dictionaries/cif_core.dic
dictionary named 'cif_core.dic' version 2.4.2 from 2011-04-26.

Automatic conversion script
Id: cif_fix_values 1891 2012-01-12 08:04:46Z andrius 
;
_cod_original_cell_volume 28805(10)
_cod_original_sg_symbol_H-M P2(1)/c
_cod_original_formula_sum 'C289.50 H251 Au6 Cl15.50 O25 P8 S8'
_cod_database_code 4332810

loop_
_symmetry_equiv_pos_as_xyz
'x, y, z'
'-x, y+1/2, -z+1/2'
'-x, -y, -z'
'x, -y-1/2, z-1/2'

loop_
_atom_site_label
_atom_site_type_symbol
_atom_site_fract_x
_atom_site_fract_y
_atom_site_fract_z
_atom_site_U_iso_or_equiv
_atom_site_adp_type
_atom_site_occupancy
_atom_site_symmetry_multiplicity
_atom_site_calc_flag
_atom_site_refinement_flags
_atom_site_disorder_assembly
_atom_site_disorder_group
Au1 Au 0.07712(3) 0.78231(3) -0.64491(2) 0.0430(2) Uani 0.94 1 d P A 1
Au2 Au -0.31984(3) 0.77517(3) -0.61056(2) 0.0400(2) Uani 0.94 1 d P . 1
Au3 Au 0.61832(3) 0.68679(3) -0.61821(2) 0.0484(3) Uani 0.94 1 d P . 1
Au4 Au 0.13981(3) 0.69453(3) -0.63830(2) 0.0558(3) Uani 0.94 1 d P A 1
Au2A Au -0.3643(4) 0.8075(4) -0.6321(3) 0.045(3) Uiso 0.06 1 d P . 2
Au1A Au 0.1171(4) 0.8069(4) -0.6124(3) 0.047(3) Uiso 0.06 1 d P B 2
Au3A Au 0.5680(5) 0.7227(5) -0.6416(4) 0.061(4) Uiso 0.06 1 d P . 2
Au4A Au 0.1737(4) 0.7161(4) -0.6039(4) 0.041(3) Uiso 0.06 1 d P B 2
P1 P -0.35628(16) 0.85984(16) -0.55438(12) 0.0379(11) Uani 1 1 d . . .
P2 P -0.37591(16) 0.87618(17) -0.70779(12) 0.0415(12) Uani 1 1 d . . .
P3 P 0.11188(16) 0.86603(18) -0.70059(12) 0.0428(12) Uani 1 1 d . A .
P4 P 0.13110(16) 0.88469(17) -0.54680(13) 0.0423(12) Uani 1 1 d . . .
P5 P 0.12126(16) 0.61620(18) -0.70581(13) 0.0479(13) Uani 1 1 d D . .
P6 P 0.15133(19) 0.6475(2) -0.55481(14) 0.0605(16) Uani 1 1 d . A .
P7 P 0.60344(16) 0.63704(17) -0.69988(12) 0.0412(12) Uani 1 1 d D . .
P8 P 0.63282(16) 0.61155(17) -0.54806(13) 0.0428(12) Uani 1 1 d . . .
S1 S -0.38593(16) 0.81426(17) -0.59109(13) 0.0479(12) Uani 1 1 d . . .
S2 S -0.3705(2) 0.81024(19) -0.69678(15) 0.0687(16) Uani 1 1 d . . .
S3 S 0.14260(17) 0.82219(18) -0.66432(13) 0.0527(13) Uani 1 1 d . . .
S4 S 0.1309(2) 0.81860(19) -0.55828(15) 0.0676(16) Uani 1 1 d . . .
S5 S 0.1272(2) 0.6854(2) -0.69952(15) 0.0731(18) Uani 1 1 d . A .
S6 S 0.1611(2) 0.71001(19) -0.57938(17) 0.0651(17) Uani 1 1 d . . .
S7 S 0.59755(19) 0.70014(17) -0.67814(14) 0.0560(14) Uani 1 1 d . . .
S8 S 0.6305(2) 0.68024(18) -0.55644(14) 0.0677(16) Uani 1 1 d . . .
Cl1 Cl 0.01307(18) 0.7414(2) -0.62422(15) 0.0711(16) Uani 1 1 d . . .
Cl2 Cl -0.25675(18) 0.7337(2) -0.63146(16) 0.0761(17) Uani 1 1 d . . .
Au5 Au 0.12133(13) 0.57697(13) -0.35963(8) 0.0814(9) Uani 0.25 1 d PD C 1
Cl5A Cl 0.1012(8) 0.6499(6) -0.3823(6) 0.071(6) Uiso 0.25 1 d PD C 1
Cl5B Cl 0.1368(8) 0.5011(5) -0.3427(6) 0.060(7) Uiso 0.25 1 d PD C 1
Au5A Au 0.12133(13) 0.57697(13) -0.35963(8) 0.0814(9) Uani 0.30 1 d PD D 2
Cl5C Cl 0.0383(5) 0.5633(8) -0.3651(6) 0.083(6) Uiso 0.30 1 d PD D 2
Cl5D Cl 0.2012(5) 0.5952(7) -0.3509(5) 0.060(5) Uiso 0.30 1 d PD D 2
Au5B Au 0.1873(3) 0.5636(2) -0.34764(12) 0.096(2) Uani 0.20 1 d PD E 3
Cl5E Cl 0.2543(7) 0.6045(9) -0.3639(7) 0.068(7) Uiso 0.20 1 d PD E 3
Cl5F Cl 0.1296(7) 0.5134(8) -0.3306(6) 0.039(6) Uiso 0.20 1 d PD E 3
Au5C Au 0.1269(3) 0.5720(3) -0.37677(16) 0.084(2) Uani 0.10 1 d PD F 4
Cl5G Cl 0.2063(10) 0.552(2) -0.3590(18) 0.068(7) Uiso 0.10 1 d PD F 4
Cl5H Cl 0.0442(7) 0.5875(15) -0.3862(11) 0.038(10) Uiso 0.10 1 d PD F 4
Au5D Au 0.1269(3) 0.5720(3) -0.37677(16) 0.084(2) Uani 0.15 1 d PD G 5
Cl5I Cl 0.1371(13) 0.6429(8) -0.3480(9) 0.075(8) Uiso 0.15 1 d PD G 5
Cl5J Cl 0.1160(13) 0.5020(8) -0.4051(9) 0.075(8) Uiso 0.15 1 d PD G 5
Au6 Au 0.62393(5) 0.56862(6) -0.88034(5) 0.1003(6) Uani 0.35 1 d PD H 1
Cl6A Cl 0.6378(5) 0.4996(5) -0.8493(4) 0.066(4) Uiso 0.35 1 d PD H 1
Cl6B Cl 0.6107(5) 0.6368(4) -0.9113(3) 0.053(3) Uiso 0.35 1 d PD H 1
Au6A Au 0.62393(5) 0.56862(6) -0.88034(5) 0.1003(6) Uani 0.35 1 d PD I 2
Cl6C Cl 0.7053(4) 0.5895(6) -0.8678(4) 0.069(4) Uiso 0.35 1 d PD I 2
Cl6D Cl 0.5435(5) 0.5491(6) -0.8953(5) 0.053(4) Uiso 0.35 1 d PD I 2
Au6B Au 0.5488(3) 0.5700(4) -0.90659(17) 0.095(3) Uani 0.15 1 d PD J 3
Cl6E Cl 0.5915(11) 0.5037(8) -0.9100(9) 0.055(9) Uiso 0.15 1 d PD J 3
Cl6F Cl 0.4809(8) 0.6068(10) -0.8892(8) 0.053(4) Uiso 0.15 1 d PD J 3
Au6C Au 0.5840(3) 0.5450(3) -0.90816(15) 0.106(3) Uani 0.15 1 d PD K 4
Cl6G Cl 0.6042(16) 0.4678(7) -0.9040(12) 0.096(13) Uiso 0.15 1 d PD K 4
Cl6H Cl 0.5816(13) 0.6251(6) -0.9157(8) 0.053(3) Uiso 0.15 1 d PD K 4
O1A O -0.3147(3) 0.8948(4) -0.5679(3) 0.030(3) Uani 1 1 d . . .
O2A O -0.3261(4) 0.9064(4) -0.6961(3) 0.034(3) Uani 1 1 d . . .
O1B O -0.2115(4) 0.9816(4) -0.6995(3) 0.036(3) Uani 1 1 d . . .
O2B O -0.1912(4) 1.0147(5) -0.6451(3) 0.064(4) Uani 1 1 d . . .
O3B O -0.0339(4) 0.9733(4) -0.6933(3) 0.039(3) Uani 1 1 d . . .
O4B O -0.0302(5) 0.9652(5) -0.7526(4) 0.065(4) Uani 1 1 d . . .
O1C O 0.0699(4) 0.9001(4) -0.6868(3) 0.044(3) Uani 1 1 d . . .
O2C O 0.0800(4) 0.9118(4) -0.5583(3) 0.040(3) Uani 1 1 d . . .
O1D O -0.0364(3) 0.9831(4) -0.5537(3) 0.041(3) Uani 1 1 d . . .
O2D O -0.0547(4) 1.0145(5) -0.6075(4) 0.066(4) Uani 1 1 d . . .
O3D O -0.2129(4) 0.9700(4) -0.5598(3) 0.039(3) Uani 1 1 d . . .
O4D O -0.2148(5) 0.9593(5) -0.5007(4) 0.061(4) Uani 1 1 d . . .
C1A C -0.2927(5) 0.8914(5) -0.6007(4) 0.031(4) Uani 1 1 d . . .
C2A C -0.2421(5) 0.8817(6) -0.5986(4) 0.032(4) Uani 1 1 d . . .
C3A C -0.2212(6) 0.8821(6) -0.6317(4) 0.038(4) Uani 1 1 d . . .
H3AA H -0.1866 0.8762 -0.6313 0.045 Uiso 1 1 calc R . .
C4A C -0.2466(5) 0.8902(6) -0.6640(4) 0.030(4) Uani 1 1 d . . .
C5A C -0.2971(6) 0.8986(5) -0.6638(4) 0.027(4) Uani 1 1 d . . .
C6A C -0.3190(6) 0.9003(6) -0.6322(4) 0.036(4) Uani 1 1 d . . .
H6AA H -0.3532 0.9078 -0.6325 0.044 Uiso 1 1 calc R . .
C7A C -0.2238(6) 0.8854(6) -0.6989(4) 0.036(4) Uani 1 1 d . . .
H7AA H -0.2450 0.9039 -0.7170 0.043 Uiso 1 1 calc R L 1
C8A C -0.2269(6) 0.8338(7) -0.7115(4) 0.051(5) Uani 0.55 1 d PD . 1
H8AA H -0.2615 0.8232 -0.7099 0.061 Uiso 0.55 1 calc PR . 1
H8AB H -0.2057 0.8150 -0.6940 0.061 Uiso 0.55 1 calc PR . 1
C9A C -0.2126(16) 0.8210(8) -0.7490(6) 0.048(7) Uiso 0.55 1 d PD . 1
H9AA H -0.1768 0.8266 -0.7505 0.058 Uiso 0.55 1 calc PR . 1
H9AB H -0.2314 0.8407 -0.7673 0.058 Uiso 0.55 1 calc PR . 1
C1A1 C -0.2249(8) 0.7687(6) -0.7559(6) 0.038(6) Uiso 0.55 1 d PGD . 1
C1A2 C -0.1890(6) 0.7341(8) -0.7497(6) 0.067(11) Uiso 0.55 1 d PG . 1
H1AA H -0.1565 0.7423 -0.7402 0.081 Uiso 0.55 1 calc PR . 1
C1A3 C -0.2007(9) 0.6875(7) -0.7574(7) 0.084(13) Uiso 0.55 1 d PG . 1
H1AB H -0.1762 0.6639 -0.7532 0.101 Uiso 0.55 1 calc PR . 1
C1A4 C -0.2483(10) 0.6755(6) -0.7713(7) 0.087(10) Uiso 0.55 1 d PG . 1
H1AC H -0.2563 0.6437 -0.7765 0.105 Uiso 0.55 1 calc PR . 1
C1A5 C -0.2842(7) 0.7101(8) -0.7774(7) 0.078(8) Uiso 0.55 1 d PG . 1
H1AD H -0.3167 0.7019 -0.7869 0.094 Uiso 0.55 1 calc PR . 1
C1A6 C -0.2725(7) 0.7567(7) -0.7697(6) 0.053(9) Uiso 0.55 1 d PG . 1
H1AE H -0.2970 0.7804 -0.7739 0.064 Uiso 0.55 1 calc PR . 1
C8AA C -0.2269(6) 0.8338(7) -0.7115(4) 0.051(5) Uani 0.45 1 d PD . 2
H8AC H -0.2594 0.8203 -0.7067 0.061 Uiso 0.45 1 calc PR . 2
H8AD H -0.2005 0.8151 -0.6982 0.061 Uiso 0.45 1 calc PR . 2
C9AA C -0.2208(19) 0.8323(11) -0.7521(6) 0.048(7) Uiso 0.45 1 d PD . 2
H9AC H -0.1855 0.8384 -0.7556 0.058 Uiso 0.45 1 calc PR . 2
H9AD H -0.2405 0.8582 -0.7638 0.058 Uiso 0.45 1 calc PR . 2
C1AA C -0.2363(10) 0.7860(8) -0.7714(7) 0.038(6) Uiso 0.45 1 d PGD . 2
C1AB C -0.2356(10) 0.7836(9) -0.8085(7) 0.084(16) Uiso 0.45 1 d PG . 2
H1AF H -0.2240 0.8095 -0.8213 0.101 Uiso 0.45 1 calc PR . 2
C1AC C -0.2518(11) 0.7432(11) -0.8267(6) 0.068(13) Uiso 0.45 1 d PG . 2
H1AG H -0.2514 0.7415 -0.8520 0.082 Uiso 0.45 1 calc PR . 2
C1AD C -0.2688(11) 0.7053(9) -0.8079(8) 0.087(10) Uiso 0.45 1 d PG . 2
H1AH H -0.2798 0.6777 -0.8204 0.105 Uiso 0.45 1 calc PR . 2
C1AE C -0.2694(12) 0.7077(9) -0.7709(8) 0.078(8) Uiso 0.45 1 d PG . 2
H1AI H -0.2810 0.6818 -0.7580 0.094 Uiso 0.45 1 calc PR . 2
C1AF C -0.2532(11) 0.7481(10) -0.7526(6) 0.066(13) Uiso 0.45 1 d PG . 2
H1AJ H -0.2537 0.7497 -0.7273 0.080 Uiso 0.45 1 calc PR . 2
C2A1 C -0.3275(4) 0.8359(5) -0.5143(3) 0.048(5) Uani 1 1 d G . .
C2A2 C -0.3048(5) 0.8658(4) -0.4885(4) 0.059(6) Uani 1 1 d G . .
H2AA H -0.3036 0.8986 -0.4930 0.071 Uiso 1 1 calc R . .
C2A3 C -0.2838(5) 0.8478(6) -0.4561(3) 0.079(7) Uani 1 1 d G . .
H2AB H -0.2682 0.8682 -0.4385 0.094 Uiso 1 1 calc R . .
C2A4 C -0.2855(5) 0.7999(6) -0.4496(3) 0.081(7) Uani 1 1 d G . .
H2AC H -0.2712 0.7875 -0.4274 0.097 Uiso 1 1 calc R . .
C2A5 C -0.3083(5) 0.7700(4) -0.4753(4) 0.086(8) Uani 1 1 d G . .
H2AD H -0.3095 0.7372 -0.4708 0.104 Uiso 1 1 calc R . .
C2A6 C -0.3293(5) 0.7880(4) -0.5077(3) 0.062(6) Uani 1 1 d G . .
H2AE H -0.3448 0.7676 -0.5253 0.074 Uiso 1 1 calc R . .
C3A1 C -0.4056(4) 0.8970(4) -0.5439(3) 0.048(5) Uani 1 1 d G . .
C3A2 C -0.4328(5) 0.9194(5) -0.5721(3) 0.083(8) Uani 1 1 d G . .
H3AB H -0.4245 0.9148 -0.5960 0.099 Uiso 1 1 calc R . .
C3A3 C -0.4721(5) 0.9484(5) -0.5654(3) 0.107(11) Uani 1 1 d G . .
H3AC H -0.4907 0.9637 -0.5848 0.129 Uiso 1 1 calc R . .
C3A4 C -0.4842(4) 0.9551(5) -0.5305(4) 0.079(7) Uani 1 1 d G . .
H3AD H -0.5111 0.9749 -0.5259 0.095 Uiso 1 1 calc R . .
C3A5 C -0.4570(5) 0.9327(5) -0.5022(3) 0.070(6) Uani 1 1 d G . .
H3AE H -0.4653 0.9373 -0.4783 0.084 Uiso 1 1 calc R . .
C3A6 C -0.4177(4) 0.9037(5) -0.5089(3) 0.057(6) Uani 1 1 d G . .
H3AF H -0.3991 0.8884 -0.4896 0.069 Uiso 1 1 calc R . .
C4A1 C -0.3835(4) 0.8884(4) -0.7557(2) 0.041(4) Uani 1 1 d G . .
C4A2 C -0.4298(3) 0.9000(4) -0.7723(3) 0.049(5) Uani 1 1 d G . .
H4AA H -0.4567 0.9059 -0.7582 0.059 Uiso 1 1 calc R . .
C4A3 C -0.4368(3) 0.9028(4) -0.8095(3) 0.052(5) Uani 1 1 d G . .
H4AB H -0.4685 0.9107 -0.8208 0.062 Uiso 1 1 calc R . .
C4A4 C -0.3976(4) 0.8940(5) -0.8300(2) 0.048(5) Uani 1 1 d G . .
H4AC H -0.4024 0.8960 -0.8554 0.057 Uiso 1 1 calc R . .
C4A5 C -0.3513(4) 0.8825(5) -0.8134(3) 0.069(6) Uani 1 1 d G . .
H4AD H -0.3244 0.8765 -0.8274 0.082 Uiso 1 1 calc R . .
C4A6 C -0.3442(3) 0.8797(5) -0.7762(3) 0.067(6) Uani 1 1 d G . .
H4AE H -0.3126 0.8718 -0.7648 0.080 Uiso 1 1 calc R . .
C5A1 C -0.4242(4) 0.9067(5) -0.6879(4) 0.055(5) Uani 1 1 d G . .
C5A2 C -0.4227(5) 0.9550(5) -0.6829(4) 0.071(7) Uani 1 1 d G . .
H5AA H -0.3951 0.9725 -0.6895 0.085 Uiso 1 1 calc R . .
C5A3 C -0.4616(7) 0.9778(5) -0.6684(4) 0.108(11) Uani 1 1 d G . .
H5AB H -0.4606 1.0108 -0.6650 0.129 Uiso 1 1 calc R . .
C5A4 C -0.5021(5) 0.9522(9) -0.6587(4) 0.124(14) Uani 1 1 d G . .
H5AC H -0.5287 0.9677 -0.6487 0.149 Uiso 1 1 calc R . .
C5A5 C -0.5035(5) 0.9038(8) -0.6637(4) 0.146(16) Uani 1 1 d G . .
H5AD H -0.5312 0.8864 -0.6571 0.176 Uiso 1 1 calc R . .
C5A6 C -0.4646(6) 0.8811(5) -0.6783(4) 0.100(9) Uani 1 1 d G . .
H5AE H -0.4656 0.8481 -0.6816 0.120 Uiso 1 1 calc R . .
C1B C -0.1670(5) 0.9555(6) -0.6968(4) 0.030(4) Uani 1 1 d . . .
C2B C -0.1723(6) 0.9079(6) -0.6965(4) 0.033(4) Uani 1 1 d . . .
C3B C -0.1286(6) 0.8800(6) -0.6946(4) 0.041(5) Uani 1 1 d . . .
H3BA H -0.1308 0.8468 -0.6937 0.049 Uiso 1 1 calc R . .
C4B C -0.0819(6) 0.9021(7) -0.6941(4) 0.044(5) Uani 1 1 d . . .
C5B C -0.0805(6) 0.9504(6) -0.6947(4) 0.034(4) Uani 1 1 d . . .
C6B C -0.1205(6) 0.9770(6) -0.6958(4) 0.036(4) Uani 1 1 d . . .
H6BA H -0.1177 1.0102 -0.6960 0.043 Uiso 1 1 calc R . .
C7B C -0.0337(5) 0.8745(6) -0.6923(4) 0.035(4) Uani 1 1 d . A .
H7BA H -0.0141 0.8863 -0.7119 0.042 Uiso 1 1 calc R . .
C8B C -0.0382(7) 0.8198(6) -0.6966(5) 0.050(5) Uani 1 1 d . . .
H8BA H -0.0055 0.8052 -0.6900 0.060 Uiso 1 1 calc R . 1
H8BB H -0.0617 0.8076 -0.6801 0.060 Uiso 1 1 calc R . 1
C9B C -0.0566(7) 0.8057(5) -0.7360(5) 0.059(6) Uani 0.55 1 d PD . 1
H9BA H -0.0912 0.8168 -0.7408 0.071 Uiso 0.55 1 calc PR . 1
H9BB H -0.0364 0.8232 -0.7524 0.071 Uiso 0.55 1 calc PR . 1
C1B1 C -0.0554(8) 0.7545(5) -0.7462(6) 0.026(7) Uiso 0.55 1 d PGD . 1
C1B2 C -0.0486(9) 0.7187(8) -0.7210(5) 0.074(15) Uiso 0.55 1 d PG . 1
H1BA H -0.0412 0.7260 -0.6964 0.089 Uiso 0.55 1 calc PR . 1
C1B3 C -0.0525(10) 0.6721(6) -0.7319(7) 0.078(17) Uiso 0.55 1 d PG . 1
H1BB H -0.0479 0.6476 -0.7147 0.093 Uiso 0.55 1 calc PR . 1
C1B4 C -0.0634(10) 0.6613(6) -0.7680(8) 0.080(12) Uiso 0.55 1 d PG . 1
H1BC H -0.0661 0.6295 -0.7755 0.096 Uiso 0.55 1 calc PR . 1
C1B5 C -0.0702(9) 0.6971(9) -0.7932(6) 0.082(13) Uiso 0.55 1 d PG . 1
H1BD H -0.0776 0.6898 -0.8178 0.098 Uiso 0.55 1 calc PR . 1
C1B6 C -0.0662(9) 0.7437(7) -0.7823(5) 0.086(13) Uiso 0.55 1 d PG . 1
H1BE H -0.0709 0.7682 -0.7995 0.104 Uiso 0.55 1 calc PR . 1
C9BA C -0.0566(7) 0.8057(5) -0.7360(5) 0.059(6) Uani 0.45 1 d PD . 2
H9BC H -0.0294 0.8070 -0.7520 0.071 Uiso 0.45 1 calc PR . 2
H9BD H -0.0841 0.8261 -0.7459 0.071 Uiso 0.45 1 calc PR . 2
C1BA C -0.0746(9) 0.7541(6) -0.7309(6) 0.052(11) Uiso 0.45 1 d PGD . 2
C1BB C -0.1239(9) 0.7404(7) -0.7310(6) 0.071(14) Uiso 0.45 1 d PG . 2
H1BF H -0.1495 0.7631 -0.7339 0.085 Uiso 0.45 1 calc PR . 2
C1BC C -0.1356(9) 0.6933(7) -0.7271(7) 0.11(2) Uiso 0.45 1 d PG . 2
H1BG H -0.1692 0.6839 -0.7272 0.132 Uiso 0.45 1 calc PR . 2
C1BD C -0.0981(10) 0.6600(6) -0.7229(7) 0.104(19) Uiso 0.45 1 d PG . 2
H1BH H -0.1061 0.6278 -0.7202 0.124 Uiso 0.45 1 calc PR . 2
C1BE C -0.0489(10) 0.6737(7) -0.7227(7) 0.11(3) Uiso 0.45 1 d PG . 2
H1BI H -0.0232 0.6509 -0.7199 0.127 Uiso 0.45 1 calc PR . 2
C1BF C -0.0371(9) 0.7207(7) -0.7267(7) 0.064(17) Uiso 0.45 1 d PG . 2
H1BJ H -0.0035 0.7301 -0.7266 0.077 Uiso 0.45 1 calc PR . 2
C2B0 C -0.2194(5) 1.0106(6) -0.6715(4) 0.034(4) Uani 1 1 d . . .
C2B1 C -0.2678(3) 1.0354(4) -0.6772(3) 0.040(4) Uani 1 1 d G . .
C2B2 C -0.2794(4) 1.0677(4) -0.6514(3) 0.061(6) Uani 1 1 d G . .
H2BA H -0.2569 1.0730 -0.6308 0.073 Uiso 1 1 calc R . .
C2B3 C -0.3238(4) 1.0923(4) -0.6556(3) 0.075(7) Uani 1 1 d G . .
H2BB H -0.3317 1.1143 -0.6380 0.089 Uiso 1 1 calc R . .
C2B4 C -0.3567(3) 1.0846(4) -0.6857(3) 0.047(5) Uani 1 1 d G . .
C2B5 C -0.3452(4) 1.0523(4) -0.7115(3) 0.046(5) Uani 1 1 d G . .
H2BC H -0.3677 1.0471 -0.7321 0.055 Uiso 1 1 calc R . .
C2B6 C -0.3007(4) 1.0277(4) -0.7073(3) 0.044(5) Uani 1 1 d G . .
H2BD H -0.2929 1.0057 -0.7249 0.053 Uiso 1 1 calc R . .
C2B7 C -0.4073(7) 1.1073(9) -0.6887(6) 0.085(8) Uani 1 1 d . . .
H2BE H -0.4254 1.0984 -0.7115 0.128 Uiso 1 1 calc R . .
H2BF H -0.4036 1.1415 -0.6877 0.128 Uiso 1 1 calc R . .
H2BG H -0.4258 1.0968 -0.6688 0.128 Uiso 1 1 calc R . .
C3B0 C -0.0115(6) 0.9779(6) -0.7249(6) 0.046(5) Uani 1 1 d . . .
C3B1 C 0.0371(4) 1.0028(4) -0.7169(4) 0.053(5) Uani 1 1 d G . .
C3B2 C 0.0638(5) 1.0116(5) -0.7463(3) 0.071(7) Uani 1 1 d G . .
H3BB H 0.0507 1.0025 -0.7696 0.086 Uiso 1 1 calc R . .
C3B3 C 0.1097(5) 1.0335(5) -0.7414(4) 0.085(8) Uani 1 1 d G . .
H3BC H 0.1279 1.0395 -0.7615 0.102 Uiso 1 1 calc R . .
C3B4 C 0.1289(4) 1.0468(5) -0.7073(5) 0.092(10) Uani 1 1 d G . .
C3B5 C 0.1022(5) 1.0381(5) -0.6779(4) 0.074(7) Uani 1 1 d G . .
H3BD H 0.1153 1.0472 -0.6546 0.089 Uiso 1 1 calc R . .
C3B6 C 0.0563(5) 1.0161(5) -0.6827(3) 0.067(6) Uani 1 1 d G . .
H3BE H 0.0381 1.0102 -0.6627 0.080 Uiso 1 1 calc R . .
C3B7 C 0.1801(9) 1.0696(10) -0.7004(10) 0.144(14) Uani 1 1 d . . .
H3BF H 0.1950 1.0731 -0.7232 0.216 Uiso 1 1 calc R . .
H3BG H 0.2014 1.0496 -0.6842 0.216 Uiso 1 1 calc R . .
H3BH H 0.1768 1.1005 -0.6894 0.216 Uiso 1 1 calc R . .
C1C C 0.0469(6) 0.8956(6) -0.6539(4) 0.031(4) Uani 1 1 d . A .
C2C C -0.0035(6) 0.8846(5) -0.6563(5) 0.036(4) Uani 1 1 d . . .
C3C C -0.0235(5) 0.8831(6) -0.6233(5) 0.036(4) Uani 1 1 d . A .
H3CA H -0.0577 0.8756 -0.6232 0.044 Uiso 1 1 calc R . .
C4C C 0.0027(6) 0.8917(6) -0.5912(4) 0.035(4) Uani 1 1 d . . .
C5C C 0.0517(6) 0.9037(5) -0.5908(4) 0.032(4) Uani 1 1 d . A .
C6C C 0.0743(6) 0.9059(6) -0.6229(4) 0.035(4) Uani 1 1 d . . .
H6CA H 0.1081 0.9144 -0.6229 0.042 Uiso 1 1 calc R A .
C7C C -0.0217(5) 0.8867(7) -0.5563(4) 0.042(5) Uani 1 1 d . A .
H7CA H -0.0012 0.9058 -0.5381 0.050 Uiso 1 1 calc R M 1
C8C C -0.0164(6) 0.8350(7) -0.5435(5) 0.055(6) Uani 0.55 1 d PD A 1
H8CA H 0.0185 0.8256 -0.5451 0.066 Uiso 0.55 1 calc PR A 1
H8CB H -0.0369 0.8155 -0.5610 0.066 Uiso 0.55 1 calc PR A 1
C9C C -0.0302(14) 0.8218(8) -0.5060(7) 0.043(7) Uiso 0.55 1 d PD A 1
H9CA H -0.0660 0.8272 -0.5043 0.052 Uiso 0.55 1 calc PR A 1
H9CB H -0.0116 0.8417 -0.4878 0.052 Uiso 0.55 1 calc PR A 1
C1C1 C -0.0178(9) 0.7699(7) -0.4985(7) 0.045(7) Uiso 0.55 1 d PGD A 1
C1C2 C 0.0294(8) 0.7572(8) -0.4844(7) 0.080(10) Uiso 0.55 1 d PG A 1
H1CA H 0.0550 0.7801 -0.4817 0.096 Uiso 0.55 1 calc PR A 1
C1C3 C 0.0393(8) 0.7110(10) -0.4742(7) 0.089(19) Uiso 0.55 1 d PG A 1
H1CB H 0.0716 0.7024 -0.4646 0.107 Uiso 0.55 1 calc PR A 1
C1C4 C 0.0019(11) 0.6776(7) -0.4781(8) 0.099(15) Uiso 0.55 1 d PG A 1
H1CC H 0.0087 0.6460 -0.4711 0.119 Uiso 0.55 1 calc PR A 1
C1C5 C -0.0454(10) 0.6903(8) -0.4922(7) 0.096(15) Uiso 0.55 1 d PG A 1
H1CD H -0.0709 0.6674 -0.4949 0.115 Uiso 0.55 1 calc PR A 1
C1C6 C -0.0552(7) 0.7365(9) -0.5024(7) 0.081(12) Uiso 0.55 1 d PG A 1
H1CE H -0.0876 0.7451 -0.5121 0.097 Uiso 0.55 1 calc PR A 1
C8CA C -0.0164(6) 0.8350(7) -0.5435(5) 0.055(6) Uani 0.45 1 d P A 2
H8CC H -0.0420 0.8151 -0.5566 0.066 Uiso 0.45 1 calc PR A 2
H8CD H 0.0166 0.8225 -0.5477 0.066 Uiso 0.45 1 calc PR A 2
C9CA C -0.0233(17) 0.8359(11) -0.5032(10) 0.043(7) Uiso 0.45 1 d PD A 2
H9CC H -0.0587 0.8420 -0.5004 0.052 Uiso 0.45 1 calc PR A 2
H9CD H -0.0042 0.8627 -0.4923 0.052 Uiso 0.45 1 calc PR A 2
C1CA C -0.0077(11) 0.7914(9) -0.4820(8) 0.045(7) Uiso 0.45 1 d PGD A 2
C1CB C 0.0122(12) 0.7536(11) -0.4993(6) 0.077(15) Uiso 0.45 1 d PG A 2
H1CF H 0.0157 0.7551 -0.5243 0.093 Uiso 0.45 1 calc PR A 2
C1CC C 0.0271(12) 0.7137(9) -0.4800(9) 0.068(17) Uiso 0.45 1 d PG A 2
H1CG H 0.0407 0.6879 -0.4918 0.081 Uiso 0.45 1 calc PR A 2
C1CD C 0.0220(12) 0.7115(9) -0.4434(9) 0.084(16) Uiso 0.45 1 d PG A 2
H1CH H 0.0322 0.6842 -0.4302 0.101 Uiso 0.45 1 calc PR A 2
C1CE C 0.0020(12) 0.7493(12) -0.4261(6) 0.080(10) Uiso 0.45 1 d PG A 2
H1CI H -0.0014 0.7478 -0.4011 0.096 Uiso 0.45 1 calc PR A 2
C1CF C -0.0128(11) 0.7892(10) -0.4454(8) 0.11(2) Uiso 0.45 1 d PG A 2
H1CJ H -0.0265 0.8150 -0.4336 0.126 Uiso 0.45 1 calc PR A 2
C2C1 C 0.0829(4) 0.8407(5) -0.7405(3) 0.045(5) Uani 1 1 d G . .
C2C2 C 0.0590(5) 0.8691(4) -0.7668(4) 0.070(7) Uani 1 1 d G A .
H2CA H 0.0564 0.9019 -0.7628 0.084 Uiso 1 1 calc R . .
C2C3 C 0.0387(5) 0.8496(6) -0.7988(3) 0.085(8) Uani 1 1 d G A .
H2CB H 0.0223 0.8690 -0.8167 0.102 Uiso 1 1 calc R . .
C2C4 C 0.0424(5) 0.8016(7) -0.8046(3) 0.101(9) Uani 1 1 d G A .
H2CC H 0.0286 0.7882 -0.8264 0.121 Uiso 1 1 calc R . .
C2C5 C 0.0664(6) 0.7731(4) -0.7783(4) 0.087(8) Uani 1 1 d G A .
H2CD H 0.0689 0.7404 -0.7822 0.105 Uiso 1 1 calc R . .
C2C6 C 0.0866(5) 0.7927(4) -0.7463(4) 0.059(6) Uani 1 1 d G A .
H2CE H 0.1030 0.7733 -0.7283 0.071 Uiso 1 1 calc R . .
C3C1 C 0.1606(4) 0.9057(4) -0.7122(4) 0.055(5) Uani 1 1 d G . .
C3C2 C 0.1723(5) 0.9110(5) -0.7474(3) 0.075(7) Uani 1 1 d G A .
H3CB H 0.1539 0.8946 -0.7662 0.090 Uiso 1 1 calc R . .
C3C3 C 0.2110(6) 0.9403(5) -0.7551(3) 0.067(6) Uani 1 1 d G A .
H3CC H 0.2190 0.9439 -0.7791 0.080 Uiso 1 1 calc R . .
C3C4 C 0.2380(5) 0.9643(5) -0.7275(5) 0.084(8) Uani 1 1 d G A .
H3CD H 0.2644 0.9843 -0.7328 0.100 Uiso 1 1 calc R . .
C3C5 C 0.2263(5) 0.9590(5) -0.6923(4) 0.086(8) Uani 1 1 d G A .
H3CE H 0.2447 0.9754 -0.6735 0.103 Uiso 1 1 calc R . .
C3C6 C 0.1876(5) 0.9297(5) -0.6847(3) 0.069(6) Uani 1 1 d G A .
H3CF H 0.1796 0.9260 -0.6606 0.083 Uiso 1 1 calc R . .
C4C1 C 0.1379(4) 0.8969(4) -0.4996(2) 0.042(4) Uani 1 1 d G . .
C4C2 C 0.1841(3) 0.9082(4) -0.4826(3) 0.048(5) Uani 1 1 d G . .
H4CA H 0.2111 0.9143 -0.4964 0.057 Uiso 1 1 calc R . .
C4C3 C 0.1906(3) 0.9105(4) -0.4454(3) 0.047(5) Uani 1 1 d G . .
H4CB H 0.2221 0.9182 -0.4338 0.056 Uiso 1 1 calc R . .
C4C4 C 0.1510(5) 0.9015(5) -0.4252(2) 0.058(6) Uani 1 1 d G . .
H4CC H 0.1555 0.9031 -0.3998 0.070 Uiso 1 1 calc R . .
C4C5 C 0.1049(4) 0.8902(5) -0.4422(3) 0.061(6) Uani 1 1 d G . .
H4CD H 0.0778 0.8841 -0.4284 0.073 Uiso 1 1 calc R . .
C4C6 C 0.0983(3) 0.8879(5) -0.4794(3) 0.058(6) Uani 1 1 d G . .
H4CE H 0.0668 0.8802 -0.4911 0.070 Uiso 1 1 calc R . .
C5C1 C 0.1769(4) 0.9180(5) -0.5669(3) 0.057(6) Uani 1 1 d G . .
C5C2 C 0.1732(4) 0.9666(5) -0.5692(3) 0.058(6) Uani 1 1 d G . .
H5CA H 0.1453 0.9821 -0.5609 0.070 Uiso 1 1 calc R . .
C5C3 C 0.2102(6) 0.9924(5) -0.5835(4) 0.106(10) Uani 1 1 d G . .
H5CB H 0.2076 1.0256 -0.5851 0.127 Uiso 1 1 calc R . .
C5C4 C 0.2509(5) 0.9697(7) -0.5956(4) 0.120(12) Uani 1 1 d G . .
H5CC H 0.2762 0.9874 -0.6054 0.144 Uiso 1 1 calc R . .
C5C5 C 0.2547(4) 0.9212(8) -0.5934(4) 0.115(11) Uani 1 1 d G . .
H5CD H 0.2825 0.9057 -0.6016 0.138 Uiso 1 1 calc R . .
C5C6 C 0.2177(5) 0.8953(5) -0.5790(4) 0.078(7) Uani 1 1 d G . .
H5CE H 0.2203 0.8621 -0.5775 0.094 Uiso 1 1 calc R . .
C1D C -0.0788(6) 0.9551(7) -0.5576(4) 0.040(5) Uani 1 1 d . A .
C2D C -0.0730(5) 0.9064(6) -0.5577(4) 0.035(4) Uani 1 1 d . . .
C3D C -0.1163(5) 0.8792(6) -0.5606(4) 0.034(4) Uani 1 1 d . A .
H3DA H -0.1134 0.8460 -0.5620 0.041 Uiso 1 1 calc R . .
C4D C -0.1642(6) 0.8991(6) -0.5615(4) 0.038(4) Uani 1 1 d . . .
C5D C -0.1657(6) 0.9490(6) -0.5588(4) 0.034(4) Uani 1 1 d . A .
C6D C -0.1252(6) 0.9751(6) -0.5577(5) 0.042(5) Uani 1 1 d . . .
H6DA H -0.1281 1.0082 -0.5569 0.051 Uiso 1 1 calc R A .
C7D C -0.2118(5) 0.8714(6) -0.5631(4) 0.032(4) Uani 1 1 d . A .
H7DA H -0.2312 0.8832 -0.5435 0.039 Uiso 1 1 calc R . .
C8D C -0.2063(6) 0.8177(6) -0.5581(4) 0.044(5) Uani 1 1 d . . .
H8DA H -0.2387 0.8027 -0.5647 0.052 Uiso 1 1 calc R A 1
H8DB H -0.1827 0.8058 -0.5747 0.052 Uiso 1 1 calc R A 1
C9D C -0.1879(7) 0.8032(5) -0.5196(5) 0.048(5) Uani 0.55 1 d PD A 1
H9DA H -0.2078 0.8208 -0.5030 0.057 Uiso 0.55 1 calc PR A 1
H9DB H -0.1533 0.8141 -0.5150 0.057 Uiso 0.55 1 calc PR A 1
C1D1 C -0.1892(8) 0.7513(5) -0.5089(6) 0.043(7) Uiso 0.55 1 d PGD A 1
C1D2 C -0.1974(10) 0.7156(8) -0.5340(5) 0.070(14) Uiso 0.55 1 d PG A 1
H1DA H -0.2050 0.7230 -0.5586 0.085 Uiso 0.55 1 calc PR A 1
C1D3 C -0.1946(10) 0.6690(7) -0.5231(7) 0.093(8) Uiso 0.55 1 d PG A 1
H1DB H -0.2002 0.6446 -0.5403 0.112 Uiso 0.55 1 calc PR A 1
C1D4 C -0.1836(10) 0.6581(5) -0.4871(7) 0.083(13) Uiso 0.55 1 d PG A 1
H1DC H -0.1817 0.6263 -0.4796 0.100 Uiso 0.55 1 calc PR A 1
C1D5 C -0.1753(9) 0.6938(8) -0.4620(5) 0.067(11) Uiso 0.55 1 d PG A 1
H1DD H -0.1678 0.6864 -0.4373 0.080 Uiso 0.55 1 calc PR A 1
C1D6 C -0.1782(8) 0.7404(7) -0.4729(6) 0.063(10) Uiso 0.55 1 d PG A 1
H1DE H -0.1725 0.7648 -0.4557 0.076 Uiso 0.55 1 calc PR A 1
C9DA C -0.1879(7) 0.8032(5) -0.5196(5) 0.048(5) Uani 0.45 1 d PD A 2
H9DC H -0.2148 0.8057 -0.5034 0.057 Uiso 0.45 1 calc PR A 2
H9DD H -0.1597 0.8229 -0.5100 0.057 Uiso 0.45 1 calc PR A 2
C1DA C -0.1717(9) 0.7513(6) -0.5238(6) 0.043(7) Uiso 0.45 1 d PGD A 2
C1DB C -0.1223(9) 0.7378(7) -0.5225(6) 0.086(16) Uiso 0.45 1 d PG A 2
H1DF H -0.0969 0.7608 -0.5201 0.104 Uiso 0.45 1 calc PR A 2
C1DC C -0.1101(9) 0.6906(7) -0.5246(7) 0.104(19) Uiso 0.45 1 d PG A 2
H1DG H -0.0763 0.6814 -0.5237 0.125 Uiso 0.45 1 calc PR A 2
C1DD C -0.1472(10) 0.6569(6) -0.5281(7) 0.12(2) Uiso 0.45 1 d PG A 2
H1DH H -0.1389 0.6247 -0.5296 0.141 Uiso 0.45 1 calc PR A 2
C1DE C -0.1967(10) 0.6704(6) -0.5295(7) 0.093(8) Uiso 0.45 1 d PG A 2
H1DI H -0.2221 0.6474 -0.5319 0.112 Uiso 0.45 1 calc PR A 2
C1DF C -0.2089(9) 0.7176(7) -0.5273(6) 0.071(18) Uiso 0.45 1 d PG A 2
H1DJ H -0.2427 0.7268 -0.5282 0.086 Uiso 0.45 1 calc PR A 2
C2D0 C -0.0281(6) 1.0129(6) -0.5809(4) 0.037(4) Uani 1 1 d . . .
C2D1 C 0.0176(3) 1.0397(4) -0.5727(3) 0.049(5) Uani 1 1 d G . .
C2D2 C 0.0288(4) 1.0728(5) -0.5981(3) 0.066(7) Uani 1 1 d G . .
H2DA H 0.0068 1.0776 -0.6189 0.079 Uiso 1 1 calc R . .
C2D3 C 0.0723(5) 1.0987(4) -0.5929(3) 0.069(6) Uani 1 1 d G . .
H2DB H 0.0800 1.1213 -0.6103 0.083 Uiso 1 1 calc R . .
C2D4 C 0.1045(4) 1.0917(4) -0.5624(3) 0.056(5) Uani 1 1 d G . .
C2D5 C 0.0933(4) 1.0587(4) -0.5370(3) 0.052(5) Uani 1 1 d G . .
H2DC H 0.1153 1.0538 -0.5161 0.062 Uiso 1 1 calc R . .
C2D6 C 0.0498(4) 1.0327(4) -0.5422(3) 0.041(4) Uani 1 1 d G . .
H2DD H 0.0422 1.0101 -0.5248 0.049 Uiso 1 1 calc R . .
C2D7 C 0.1514(8) 1.1195(8) -0.5576(6) 0.086(8) Uani 1 1 d . . .
H2DE H 0.1534 1.1403 -0.5783 0.129 Uiso 1 1 calc R . .
H2DF H 0.1798 1.0982 -0.5558 0.129 Uiso 1 1 calc R . .
H2DG H 0.1516 1.1383 -0.5357 0.129 Uiso 1 1 calc R . .
C3D0 C -0.2342(7) 0.9737(7) -0.5296(6) 0.046(5) Uani 1 1 d . . .
C3D1 C -0.2823(3) 0.9981(4) -0.5325(4) 0.045(5) Uani 1 1 d G . .
C3D2 C -0.3059(5) 1.0078(5) -0.5018(3) 0.065(6) Uani 1 1 d G . .
H3DB H -0.2911 0.9984 -0.4789 0.078 Uiso 1 1 calc R . .
C3D3 C -0.3512(5) 1.0310(5) -0.5046(4) 0.075(7) Uani 1 1 d G . .
H3DC H -0.3673 1.0376 -0.4836 0.090 Uiso 1 1 calc R . .
C3D4 C -0.3728(4) 1.0446(5) -0.5380(5) 0.088(9) Uani 1 1 d G . .
C3D5 C -0.3492(5) 1.0350(5) -0.5687(4) 0.077(7) Uani 1 1 d G . .
H3DD H -0.3640 1.0443 -0.5916 0.093 Uiso 1 1 calc R . .
C3D6 C -0.3039(4) 1.0118(5) -0.5659(3) 0.060(6) Uani 1 1 d G . .
H3DE H -0.2878 1.0052 -0.5869 0.072 Uiso 1 1 calc R . .
C3D7 C -0.4212(9) 1.0712(10) -0.5404(10) 0.161(16) Uani 1 1 d . . .
H3DF H -0.4318 1.0755 -0.5162 0.241 Uiso 1 1 calc R . .
H3DG H -0.4464 1.0534 -0.5550 0.241 Uiso 1 1 calc R . .
H3DH H -0.4167 1.1019 -0.5514 0.241 Uiso 1 1 calc R . .
O1E O 0.1714(4) 0.5880(4) -0.6948(3) 0.042(3) Uani 1 1 d . P .
O2E O 0.1876(4) 0.6059(4) -0.5663(3) 0.048(3) Uani 1 1 d . . .
O1F O 0.2861(4) 0.5109(4) -0.6989(3) 0.041(3) Uani 1 1 d . P .
O2F O 0.3048(4) 0.4806(5) -0.6441(3) 0.060(4) Uani 1 1 d . P .
O3F O 0.4636(4) 0.5212(4) -0.6895(3) 0.039(3) Uani 1 1 d D . .
O1G O 0.5655(4) 0.5976(4) -0.6878(3) 0.040(3) Uani 1 1 d . P .
O2G O 0.5813(4) 0.5849(4) -0.5583(3) 0.041(3) Uani 1 1 d . . .
O1H O 0.4629(4) 0.5108(4) -0.5516(3) 0.038(3) Uani 1 1 d . P .
O2H O 0.4436(5) 0.4767(5) -0.6050(3) 0.059(4) Uani 1 1 d . P .
O3H O 0.2860(4) 0.5274(4) -0.5618(3) 0.048(3) Uani 1 1 d D . .
C1E C 0.2022(6) 0.5959(5) -0.6622(5) 0.035(4) Uani 1 1 d . . .
C2E C 0.2502(6) 0.6046(5) -0.6643(5) 0.036(4) Uani 1 1 d . P .
C3E C 0.2790(6) 0.6129(5) -0.6325(4) 0.033(4) Uani 1 1 d . . .
H3EA H 0.3135 0.6176 -0.6334 0.040 Uiso 1 1 calc R P .
C4E C 0.2601(6) 0.6146(6) -0.5997(5) 0.040(5) Uani 1 1 d . A .
C5E C 0.2092(6) 0.6054(6) -0.5998(5) 0.040(5) Uani 1 1 d . A .
C6E C 0.1792(6) 0.5939(6) -0.6300(5) 0.039(5) Uani 1 1 d . A .
H6EA H 0.1455 0.5853 -0.6292 0.047 Uiso 1 1 calc R . .
C7E C 0.2733(5) 0.6081(5) -0.6997(4) 0.030(4) Uani 1 1 d . . .
H7EA H 0.2524 0.5884 -0.7172 0.036 Uiso 1 1 calc R P .
C8E C 0.2690(6) 0.6585(7) -0.7136(5) 0.053(5) Uani 1 1 d . O .
H8EA H 0.2349 0.6698 -0.7111 0.063 Uiso 1 1 calc R . .
H8EB H 0.2919 0.6785 -0.6981 0.063 Uiso 1 1 calc R . .
C9E C 0.2803(6) 0.6658(5) -0.7525(5) 0.051(5) Uani 1 1 d D . .
H9EA H 0.2589 0.6450 -0.7684 0.061 Uiso 1 1 calc R N 1
H9EB H 0.3152 0.6574 -0.7552 0.061 Uiso 1 1 calc R N 1
C1E1 C 0.2712(8) 0.7172(5) -0.7638(6) 0.049(5) Uiso 0.75 1 d PGD O 1
C1E2 C 0.2245(7) 0.7373(7) -0.7636(6) 0.093(10) Uiso 0.75 1 d PG O 1
H1EA H 0.1973 0.7189 -0.7575 0.111 Uiso 0.75 1 calc PR O 1
C1E3 C 0.2175(6) 0.7843(8) -0.7724(6) 0.097(10) Uiso 0.75 1 d PG O 1
H1EB H 0.1856 0.7980 -0.7723 0.117 Uiso 0.75 1 calc PR O 1
C1E4 C 0.2573(9) 0.8113(5) -0.7814(6) 0.084(9) Uiso 0.75 1 d PG O 1
H1EC H 0.2526 0.8435 -0.7874 0.100 Uiso 0.75 1 calc PR O 1
C1E5 C 0.3040(7) 0.7913(7) -0.7816(6) 0.113(12) Uiso 0.75 1 d PG O 1
H1ED H 0.3312 0.8097 -0.7877 0.136 Uiso 0.75 1 calc PR O 1
C1E6 C 0.3110(6) 0.7442(7) -0.7727(6) 0.086(9) Uiso 0.75 1 d PG O 1
H1EE H 0.3429 0.7305 -0.7728 0.103 Uiso 0.75 1 calc PR O 1
C1EA C 0.273(2) 0.7137(18) -0.7649(17) 0.049(5) Uiso 0.25 1 d PG O 2
C1EB C 0.246(2) 0.747(2) -0.7489(14) 0.093(10) Uiso 0.25 1 d PG O 2
H1EF H 0.2330 0.7410 -0.7265 0.111 Uiso 0.25 1 calc PR O 2
C1EC C 0.236(2) 0.790(2) -0.7655(18) 0.097(10) Uiso 0.25 1 d PG O 2
H1EG H 0.2174 0.8135 -0.7545 0.117 Uiso 0.25 1 calc PR O 2
C1ED C 0.255(2) 0.7998(19) -0.7982(18) 0.084(9) Uiso 0.25 1 d PG O 2
H1EH H 0.2486 0.8292 -0.8096 0.100 Uiso 0.25 1 calc PR O 2
C1EE C 0.283(2) 0.766(2) -0.8143(15) 0.113(12) Uiso 0.25 1 d PG O 2
H1EI H 0.2954 0.7725 -0.8367 0.136 Uiso 0.25 1 calc PR O 2
C1EF C 0.292(2) 0.723(2) -0.7977(17) 0.086(9) Uiso 0.25 1 d PG O 2
H1EJ H 0.3110 0.7000 -0.8086 0.103 Uiso 0.25 1 calc PR O 2
C2E1 C 0.0721(7) 0.5938(7) -0.6835(7) 0.048(6) Uiso 0.65 1 d PGD P 1
C2E2 C 0.0374(8) 0.6213(6) -0.6679(7) 0.062(10) Uiso 0.65 1 d PG P 1
H2EA H 0.0411 0.6544 -0.6672 0.074 Uiso 0.65 1 calc PR P 1
C2E3 C -0.0026(7) 0.6003(7) -0.6534(6) 0.060(9) Uiso 0.65 1 d PG P 1
H2EB H -0.0263 0.6191 -0.6428 0.072 Uiso 0.65 1 calc PR P 1
C2E4 C -0.0080(6) 0.5518(7) -0.6545(6) 0.067(9) Uiso 0.65 1 d PG P 1
H2EC H -0.0353 0.5375 -0.6446 0.080 Uiso 0.65 1 calc PR P 1
C2E5 C 0.0267(7) 0.5243(6) -0.6701(6) 0.065(9) Uiso 0.65 1 d PG P 1
H2ED H 0.0230 0.4912 -0.6708 0.077 Uiso 0.65 1 calc PR P 1
C2E6 C 0.0667(6) 0.5453(7) -0.6846(6) 0.048(7) Uiso 0.65 1 d PG P 1
H2EE H 0.0904 0.5265 -0.6952 0.057 Uiso 0.65 1 calc PR P 1
C2EA C 0.0769(14) 0.5826(13) -0.6836(13) 0.048(6) Uiso 0.35 1 d PGD P 2
C2EB C 0.0379(17) 0.6056(11) -0.6694(15) 0.08(2) Uiso 0.35 1 d PG P 2
H2EF H 0.0348 0.6387 -0.6716 0.096 Uiso 0.35 1 calc PR P 2
C2EC C 0.0033(13) 0.5802(16) -0.6521(13) 0.069(19) Uiso 0.35 1 d PG P 2
H2EG H -0.0234 0.5960 -0.6424 0.083 Uiso 0.35 1 calc PR P 2
C2ED C 0.0078(14) 0.5318(16) -0.6488(12) 0.08(2) Uiso 0.35 1 d PG P 2
H2EH H -0.0159 0.5145 -0.6370 0.102 Uiso 0.35 1 calc PR P 2
C2EE C 0.0468(17) 0.5088(10) -0.6630(12) 0.11(3) Uiso 0.35 1 d PG P 2
H2EI H 0.0499 0.4757 -0.6608 0.134 Uiso 0.35 1 calc PR P 2
C2EF C 0.0814(13) 0.5342(14) -0.6803(11) 0.048(7) Uiso 0.35 1 d PG P 2
H2EJ H 0.1081 0.5184 -0.6900 0.057 Uiso 0.35 1 calc PR P 2
C3E1 C 0.1113(4) 0.6049(5) -0.7525(2) 0.052(5) Uani 1 1 d G P .
C3E2 C 0.1505(3) 0.6103(5) -0.7737(3) 0.055(5) Uani 1 1 d G . .
H3EB H 0.1830 0.6160 -0.7629 0.066 Uiso 1 1 calc R P .
C3E3 C 0.1421(4) 0.6074(5) -0.8109(3) 0.064(6) Uani 1 1 d G P .
H3EC H 0.1688 0.6111 -0.8254 0.076 Uiso 1 1 calc R . .
C3E4 C 0.0946(5) 0.5990(5) -0.8267(2) 0.062(6) Uani 1 1 d G . .
H3ED H 0.0888 0.5970 -0.8521 0.075 Uiso 1 1 calc R P .
C3E5 C 0.0554(3) 0.5936(5) -0.8054(3) 0.059(6) Uani 1 1 d G P .
H3EE H 0.0229 0.5879 -0.8163 0.070 Uiso 1 1 calc R . .
C3E6 C 0.0638(4) 0.5965(5) -0.7683(3) 0.067(6) Uani 1 1 d G . .
H3EF H 0.0371 0.5928 -0.7538 0.081 Uiso 1 1 calc R P .
C4E1 C 0.1707(5) 0.6559(6) -0.5089(3) 0.063(6) Uani 1 1 d G . .
C4E2 C 0.1655(6) 0.6993(5) -0.4927(5) 0.113(10) Uani 1 1 d G A .
H4EA H 0.1519 0.7250 -0.5064 0.135 Uiso 1 1 calc R . .
C4E3 C 0.1802(8) 0.7051(6) -0.4564(5) 0.18(2) Uani 1 1 d G A .
H4EB H 0.1767 0.7347 -0.4454 0.220 Uiso 1 1 calc R . .
C4E4 C 0.2001(7) 0.6675(8) -0.4364(3) 0.111(10) Uani 1 1 d G A .
H4EC H 0.2101 0.6715 -0.4116 0.133 Uiso 1 1 calc R . .
C4E5 C 0.2053(6) 0.6241(6) -0.4525(4) 0.098(9) Uani 1 1 d G A .
H4ED H 0.2189 0.5984 -0.4388 0.118 Uiso 1 1 calc R . .
C4E6 C 0.1906(6) 0.6183(5) -0.4888(4) 0.081(7) Uani 1 1 d G A .
H4EE H 0.1941 0.5886 -0.4999 0.097 Uiso 1 1 calc R . .
C5E1 C 0.0923(4) 0.6254(6) -0.5613(4) 0.065(6) Uani 1 1 d G . .
C5E2 C 0.0852(5) 0.5772(6) -0.5596(5) 0.097(9) Uani 1 1 d G A .
H5EA H 0.1130 0.5567 -0.5576 0.116 Uiso 1 1 calc R . .
C5E3 C 0.0375(7) 0.5590(5) -0.5610(5) 0.139(13) Uani 1 1 d G A .
H5EB H 0.0327 0.5260 -0.5598 0.167 Uiso 1 1 calc R . .
C5E4 C -0.0031(5) 0.5890(8) -0.5640(5) 0.124(12) Uani 1 1 d G A .
H5EC H -0.0357 0.5765 -0.5649 0.148 Uiso 1 1 calc R . .
C5E5 C 0.0040(5) 0.6372(7) -0.5657(4) 0.107(10) Uani 1 1 d G A .
H5ED H -0.0237 0.6577 -0.5677 0.128 Uiso 1 1 calc R . .
C5E6 C 0.0517(6) 0.6554(5) -0.5643(4) 0.088(8) Uani 1 1 d G A .
H5EE H 0.0566 0.6884 -0.5655 0.105 Uiso 1 1 calc R . .
C1F C 0.3289(6) 0.5373(6) -0.6958(4) 0.038(4) Uani 1 1 d . . .
C2F C 0.3245(5) 0.5861(6) -0.6966(4) 0.032(4) Uani 1 1 d . P .
C3F C 0.3693(5) 0.6125(6) -0.6941(4) 0.033(4) Uani 1 1 d . . .
H3FA H 0.3672 0.6458 -0.6941 0.040 Uiso 1 1 calc R P .
C4F C 0.4165(6) 0.5917(7) -0.6915(4) 0.038(5) Uani 1 1 d . P .
C5F C 0.4174(6) 0.5435(6) -0.6922(4) 0.036(4) Uani 1 1 d . P .
C6F C 0.3756(6) 0.5168(6) -0.6936(4) 0.043(5) Uani 1 1 d . P .
H6FA H 0.3784 0.4836 -0.6931 0.051 Uiso 1 1 calc R . .
C7F C 0.4636(6) 0.6197(5) -0.6897(4) 0.031(4) Uani 1 1 d . . .
H7FA H 0.4828 0.6073 -0.7093 0.037 Uiso 1 1 calc R P .
C8F C 0.4587(6) 0.6737(6) -0.6961(5) 0.051(5) Uani 1 1 d . P .
H8FA H 0.4339 0.6863 -0.6808 0.061 Uiso 1 1 calc R Q 1
H8FB H 0.4909 0.6888 -0.6886 0.061 Uiso 1 1 calc R Q 1
C9F C 0.4435(7) 0.6867(6) -0.7350(5) 0.049(5) Uani 0.25 1 d PD P 1
H9FA H 0.4109 0.6733 -0.7434 0.058 Uiso 0.25 1 calc PR P 1
H9FB H 0.4685 0.6767 -0.7511 0.058 Uiso 0.25 1 calc PR P 1
C1F1 C 0.441(2) 0.7405(9) -0.7317(17) 0.048(6) Uiso 0.25 1 d PGD P 1
C1F2 C 0.3954(19) 0.7625(18) -0.7339(18) 0.092(10) Uiso 0.25 1 d PG P 1
H1FA H 0.3659 0.7442 -0.7351 0.111 Uiso 0.25 1 calc PR P 1
C1F3 C 0.392(2) 0.8111(19) -0.7342(18) 0.107(12) Uiso 0.25 1 d PG P 1
H1FB H 0.3610 0.8261 -0.7357 0.129 Uiso 0.25 1 calc PR P 1
C1F4 C 0.435(3) 0.8379(9) -0.7323(18) 0.091(10) Uiso 0.25 1 d PG P 1
H1FC H 0.4335 0.8711 -0.7326 0.110 Uiso 0.25 1 calc PR P 1
C1F5 C 0.481(2) 0.8159(18) -0.730(2) 0.19(2) Uiso 0.25 1 d PG P 1
H1FD H 0.5109 0.8342 -0.7288 0.226 Uiso 0.25 1 calc PR P 1
C1F6 C 0.4844(18) 0.7672(19) -0.730(2) 0.153(16) Uiso 0.25 1 d PG P 1
H1FE H 0.5158 0.7522 -0.7283 0.183 Uiso 0.25 1 calc PR P 1
C9FA C 0.4435(7) 0.6867(6) -0.7350(5) 0.049(5) Uani 0.75 1 d P P 2
H9FC H 0.4649 0.6692 -0.7504 0.058 Uiso 0.75 1 calc PR P 2
H9FD H 0.4091 0.6760 -0.7410 0.058 Uiso 0.75 1 calc PR P 2
C1FA C 0.4461(5) 0.7369(6) -0.7441(4) 0.048(6) Uiso 0.75 1 d PG P 2
C1FB C 0.4263(5) 0.7707(6) -0.7228(4) 0.092(10) Uiso 0.75 1 d PG P 2
H1FF H 0.4102 0.7616 -0.7023 0.111 Uiso 0.75 1 calc PR P 2
C1FC C 0.4299(5) 0.8179(6) -0.7315(4) 0.107(12) Uiso 0.75 1 d PG P 2
H1FG H 0.4163 0.8410 -0.7169 0.129 Uiso 0.75 1 calc PR P 2
C1FD C 0.4533(5) 0.8313(6) -0.7614(5) 0.091(10) Uiso 0.75 1 d PG P 2
H1FH H 0.4558 0.8635 -0.7673 0.110 Uiso 0.75 1 calc PR P 2
C1FE C 0.4732(5) 0.7974(7) -0.7827(4) 0.19(2) Uiso 0.75 1 d PG P 2
H1FI H 0.4892 0.8066 -0.8032 0.226 Uiso 0.75 1 calc PR P 2
C1FF C 0.4696(5) 0.7502(6) -0.7741(4) 0.153(16) Uiso 0.75 1 d PG P 2
H1FJ H 0.4832 0.7271 -0.7886 0.183 Uiso 0.75 1 calc PR P 2
C2F0 C 0.2778(6) 0.4818(7) -0.6707(5) 0.043(5) Uani 1 1 d . . .
C2F1 C 0.2300(3) 0.4567(4) -0.6772(3) 0.040(4) Uani 1 1 d G P .
C2F2 C 0.2188(4) 0.4236(5) -0.6519(3) 0.073(7) Uani 1 1 d G . .
H2FA H 0.2419 0.4173 -0.6318 0.088 Uiso 1 1 calc R P .
C2F3 C 0.1739(5) 0.3998(4) -0.6558(3) 0.076(7) Uani 1 1 d G P .
H2FB H 0.1663 0.3772 -0.6385 0.091 Uiso 1 1 calc R . .
C2F4 C 0.1402(3) 0.4091(4) -0.6851(3) 0.050(5) Uani 1 1 d G . .
C2F5 C 0.1514(4) 0.4422(4) -0.7105(3) 0.049(5) Uani 1 1 d G P .
H2FC H 0.1283 0.4485 -0.7305 0.059 Uiso 1 1 calc R . .
C2F6 C 0.1963(4) 0.4660(4) -0.7065(3) 0.041(4) Uani 1 1 d G . .
H2FD H 0.2039 0.4886 -0.7239 0.049 Uiso 1 1 calc R P .
C2F7 C 0.0905(8) 0.3851(8) -0.6884(5) 0.079(7) Uani 1 1 d . P .
H2FE H 0.0884 0.3638 -0.6680 0.119 Uiso 1 1 calc R . .
H2FF H 0.0866 0.3672 -0.7108 0.119 Uiso 1 1 calc R . .
H2FG H 0.0642 0.4087 -0.6884 0.119 Uiso 1 1 calc R . .
O4F O 0.4661(14) 0.5312(13) -0.7504(9) 0.045(4) Uiso 0.50 1 d PD R 1
C3F0 C 0.4836(17) 0.517(2) -0.7220(8) 0.038(5) Uiso 0.50 1 d PD R 1
C3F1 C 0.5316(8) 0.4903(11) -0.7185(7) 0.037(5) Uiso 0.50 1 d PGD R 1
C3F2 C 0.5525(9) 0.4762(11) -0.6849(6) 0.037(10) Uiso 0.50 1 d PG R 1
H3FB H 0.5364 0.4835 -0.6641 0.044 Uiso 0.50 1 calc PR R 1
C3F3 C 0.5969(9) 0.4515(10) -0.6819(6) 0.046(10) Uiso 0.50 1 d PG R 1
H3FC H 0.6111 0.4419 -0.6590 0.055 Uiso 0.50 1 calc PR R 1
C3F4 C 0.6203(8) 0.4409(10) -0.7125(7) 0.037(9) Uiso 0.50 1 d PGD R 1
C3F5 C 0.5994(9) 0.4549(11) -0.7460(6) 0.059(12) Uiso 0.50 1 d PG R 1
H3FD H 0.6155 0.4477 -0.7669 0.071 Uiso 0.50 1 calc PR R 1
C3F6 C 0.5551(10) 0.4797(11) -0.7490(6) 0.049(11) Uiso 0.50 1 d PG R 1
H3FE H 0.5408 0.4893 -0.7719 0.059 Uiso 0.50 1 calc PR R 1
C3F7 C 0.6678(12) 0.4119(15) -0.7106(13) 0.081(14) Uiso 0.50 1 d PD R 1
H3FF H 0.6770 0.4060 -0.7349 0.121 Uiso 0.50 1 calc PR R 1
H3FG H 0.6624 0.3819 -0.6987 0.121 Uiso 0.50 1 calc PR R 1
H3FH H 0.6945 0.4291 -0.6969 0.121 Uiso 0.50 1 calc PR R 1
O4FA O 0.4677(14) 0.5209(13) -0.7470(9) 0.045(4) Uiso 0.50 1 d PD R 2
C3FZ C 0.4864(16) 0.511(2) -0.7185(9) 0.038(5) Uiso 0.50 1 d PD R 2
C3FA C 0.5340(8) 0.4875(11) -0.7085(7) 0.037(5) Uiso 0.50 1 d PGD R 2
C3FB C 0.5529(9) 0.4782(11) -0.6735(6) 0.030(9) Uiso 0.50 1 d PG R 2
H3FI H 0.5350 0.4875 -0.6540 0.036 Uiso 0.50 1 calc PR R 2
C3FC C 0.5980(9) 0.4551(11) -0.6670(6) 0.055(12) Uiso 0.50 1 d PG R 2
H3FJ H 0.6109 0.4487 -0.6431 0.066 Uiso 0.50 1 calc PR R 2
C3FD C 0.6242(8) 0.4414(11) -0.6956(8) 0.061(12) Uiso 0.50 1 d PGD R 2
C3FE C 0.6053(9) 0.4508(11) -0.7306(7) 0.044(9) Uiso 0.50 1 d PG R 2
H3FK H 0.6231 0.4414 -0.7501 0.053 Uiso 0.50 1 calc PR R 2
C3FF C 0.5602(10) 0.4738(12) -0.7370(5) 0.060(13) Uiso 0.50 1 d PG R 2
H3FL H 0.5472 0.4802 -0.7610 0.072 Uiso 0.50 1 calc PR R 2
C3FG C 0.6727(12) 0.4164(17) -0.6831(13) 0.090(16) Uiso 0.50 1 d PD R 2
H3FM H 0.6898 0.4074 -0.7041 0.136 Uiso 0.50 1 calc PR R 2
H3FN H 0.6654 0.3882 -0.6695 0.136 Uiso 0.50 1 calc PR R 2
H3FO H 0.6938 0.4375 -0.6679 0.136 Uiso 0.50 1 calc PR R 2
C1G C 0.5439(6) 0.5997(6) -0.6548(5) 0.039(4) Uani 1 1 d . . .
C2G C 0.4945(6) 0.6097(5) -0.6554(4) 0.031(4) Uani 1 1 d . P .
C3G C 0.4755(5) 0.6095(5) -0.6226(5) 0.033(4) Uani 1 1 d . . .
H3GA H 0.4409 0.6149 -0.6226 0.039 Uiso 1 1 calc R P .
C4G C 0.5018(6) 0.6020(6) -0.5890(5) 0.042(5) Uani 1 1 d . . .
C5G C 0.5511(5) 0.5917(5) -0.5913(4) 0.028(4) Uani 1 1 d . . .
C6G C 0.5737(6) 0.5890(6) -0.6226(5) 0.038(4) Uani 1 1 d . . .
H6GA H 0.6075 0.5805 -0.6227 0.046 Uiso 1 1 calc R . .
C7G C 0.4803(5) 0.6074(6) -0.5542(4) 0.038(4) Uani 1 1 d . . .
H7GA H 0.5009 0.5879 -0.5363 0.045 Uiso 1 1 calc R P .
C8G C 0.4858(6) 0.6587(6) -0.5416(5) 0.050(5) Uani 1 1 d . P .
H8GA H 0.4637 0.6785 -0.5578 0.060 Uiso 1 1 calc R . .
H8GB H 0.5202 0.6689 -0.5439 0.060 Uiso 1 1 calc R . .
C9G C 0.4735(6) 0.6673(6) -0.5025(5) 0.041(4) Uani 1 1 d . . .
H9GA H 0.4385 0.6587 -0.5001 0.049 Uiso 1 1 calc R P .
H9GB H 0.4947 0.6471 -0.4861 0.049 Uiso 1 1 calc R . .
C1G1 C 0.4816(5) 0.7180(4) -0.4920(4) 0.046(5) Uiso 1 1 d G P .
C1G2 C 0.5274(5) 0.7392(6) -0.4941(4) 0.099(8) Uiso 1 1 d G . .
H1GA H 0.5542 0.7217 -0.5019 0.119 Uiso 1 1 calc R P .
C1G3 C 0.5338(5) 0.7862(6) -0.4850(4) 0.115(10) Uiso 1 1 d G P .
H1GB H 0.5651 0.8008 -0.4865 0.138 Uiso 1 1 calc R . .
C1G4 C 0.4945(7) 0.8120(4) -0.4737(5) 0.097(8) Uiso 1 1 d G . .
H1GC H 0.4989 0.8441 -0.4675 0.117 Uiso 1 1 calc R P .
C1G5 C 0.4487(6) 0.7907(6) -0.4715(5) 0.145(12) Uiso 1 1 d G P .
H1GD H 0.4218 0.8083 -0.4638 0.173 Uiso 1 1 calc R . .
C1G6 C 0.4422(4) 0.7437(6) -0.4807(4) 0.108(9) Uiso 1 1 d G . .
H1GE H 0.4109 0.7292 -0.4792 0.129 Uiso 1 1 calc R P .
C2G1 C 0.6626(4) 0.6104(4) -0.6938(3) 0.043(5) Uani 1 1 d G S .
C2G2 C 0.6675(4) 0.5620(4) -0.6962(4) 0.065(6) Uani 1 1 d G . .
H2GA H 0.6388 0.5427 -0.6988 0.077 Uiso 1 1 calc R S .
C2G3 C 0.7143(6) 0.5418(4) -0.6949(4) 0.091(8) Uani 1 1 d G S .
H2GB H 0.7176 0.5088 -0.6965 0.109 Uiso 1 1 calc R . .
C2G4 C 0.7562(4) 0.5701(6) -0.6911(4) 0.086(8) Uani 1 1 d G . .
H2GC H 0.7882 0.5563 -0.6902 0.104 Uiso 1 1 calc R S .
C2G5 C 0.7514(4) 0.6185(6) -0.6888(4) 0.089(8) Uani 1 1 d G S .
H2GD H 0.7800 0.6378 -0.6862 0.107 Uiso 1 1 calc R . .
C2G6 C 0.7045(5) 0.6386(4) -0.6901(4) 0.064(6) Uani 1 1 d G . .
H2GE H 0.7012 0.6717 -0.6885 0.076 Uiso 1 1 calc R S .
C3G1 C 0.5857(13) 0.6413(13) -0.7470(4) 0.052(5) Uiso 0.50 1 d PGD S 1
C3G2 C 0.5566(14) 0.6068(11) -0.7647(8) 0.055(17) Uiso 0.50 1 d PG S 1
H3GB H 0.5448 0.5812 -0.7516 0.066 Uiso 0.50 1 calc PR S 1
C3G3 C 0.5445(14) 0.6099(12) -0.8015(8) 0.09(4) Uiso 0.50 1 d PG S 1
H3GC H 0.5246 0.5864 -0.8136 0.109 Uiso 0.50 1 calc PR S 1
C3G4 C 0.5617(13) 0.6474(14) -0.8207(4) 0.078(9) Uiso 0.50 1 d PG S 1
H3GD H 0.5534 0.6495 -0.8458 0.094 Uiso 0.50 1 calc PR S 1
C3G5 C 0.5909(11) 0.6818(11) -0.8030(7) 0.086(15) Uiso 0.50 1 d PG S 1
H3GE H 0.6026 0.7075 -0.8161 0.103 Uiso 0.50 1 calc PR S 1
C3G6 C 0.6029(10) 0.6788(11) -0.7662(7) 0.057(8) Uiso 0.50 1 d PG S 1
H3GF H 0.6228 0.7023 -0.7541 0.068 Uiso 0.50 1 calc PR S 1
C3GA C 0.5845(12) 0.6438(12) -0.7459(5) 0.052(5) Uiso 0.50 1 d PGD S 2
C3GB C 0.5683(15) 0.6050(10) -0.7662(8) 0.044(14) Uiso 0.50 1 d PG S 2
H3GG H 0.5694 0.5747 -0.7556 0.053 Uiso 0.50 1 calc PR S 2
C3GC C 0.5504(15) 0.6106(12) -0.8019(8) 0.09(4) Uiso 0.50 1 d PG S 2
H3GH H 0.5393 0.5841 -0.8158 0.108 Uiso 0.50 1 calc PR S 2
C3GD C 0.5488(13) 0.6549(14) -0.8174(5) 0.078(9) Uiso 0.50 1 d PG S 2
H3GI H 0.5365 0.6587 -0.8418 0.094 Uiso 0.50 1 calc PR S 2
C3GE C 0.5650(11) 0.6937(10) -0.7971(8) 0.092(16) Uiso 0.50 1 d PG S 2
H3GJ H 0.5638 0.7240 -0.8077 0.110 Uiso 0.50 1 calc PR S 2
C3GF C 0.5828(11) 0.6882(10) -0.7614(7) 0.057(8) Uiso 0.50 1 d PG S 2
H3GK H 0.5939 0.7147 -0.7476 0.068 Uiso 0.50 1 calc PR S 2
C4G1 C 0.6421(4) 0.6032(4) -0.5011(2) 0.041(5) Uani 1 1 d G . .
C4G2 C 0.6028(3) 0.6108(4) -0.4803(3) 0.050(5) Uani 1 1 d G . .
H4GA H 0.5704 0.6160 -0.4916 0.060 Uiso 1 1 calc R . .
C4G3 C 0.6107(4) 0.6109(5) -0.4431(3) 0.054(5) Uani 1 1 d G . .
H4GB H 0.5838 0.6161 -0.4290 0.064 Uiso 1 1 calc R . .
C4G4 C 0.6581(4) 0.6033(5) -0.4266(2) 0.052(5) Uani 1 1 d G . .
H4GC H 0.6635 0.6034 -0.4012 0.062 Uiso 1 1 calc R . .
C4G5 C 0.6974(3) 0.5958(5) -0.4474(3) 0.053(5) Uani 1 1 d G . .
H4GD H 0.7298 0.5906 -0.4361 0.064 Uiso 1 1 calc R . .
C4G6 C 0.6895(3) 0.5957(4) -0.4846(3) 0.046(5) Uani 1 1 d G . .
H4GE H 0.7164 0.5905 -0.4987 0.055 Uiso 1 1 calc R . .
C5G1 C 0.6791(4) 0.5809(5) -0.5698(3) 0.052(5) Uani 1 1 d G . .
C5G2 C 0.7170(6) 0.6049(6) -0.5847(4) 0.081(7) Uani 1 1 d G . .
H5GA H 0.7177 0.6382 -0.5843 0.097 Uiso 1 1 calc R . .
C5G3 C 0.7539(4) 0.5801(9) -0.6001(4) 0.142(18) Uani 1 1 d G . .
H5GB H 0.7798 0.5965 -0.6103 0.170 Uiso 1 1 calc R . .
C5G4 C 0.7528(5) 0.5314(9) -0.6007(4) 0.133(17) Uani 1 1 d G . .
H5GC H 0.7780 0.5145 -0.6112 0.160 Uiso 1 1 calc R . .
C5G5 C 0.7149(7) 0.5074(5) -0.5858(4) 0.111(11) Uani 1 1 d G . .
H5GD H 0.7142 0.4741 -0.5862 0.134 Uiso 1 1 calc R . .
C5G6 C 0.6781(5) 0.5322(5) -0.5704(3) 0.066(6) Uani 1 1 d G . .
H5GE H 0.6522 0.5158 -0.5603 0.079 Uiso 1 1 calc R . .
C1H C 0.4209(6) 0.5396(6) -0.5555(4) 0.031(4) Uani 1 1 d . . .
C2H C 0.4280(6) 0.5875(6) -0.5563(4) 0.042(5) Uani 1 1 d . P .
C3H C 0.3843(6) 0.6156(6) -0.5595(4) 0.038(4) Uani 1 1 d . . .
H3HA H 0.3879 0.6487 -0.5605 0.046 Uiso 1 1 calc R P .
C4H C 0.3368(6) 0.5972(6) -0.5611(4) 0.037(4) Uani 1 1 d . P .
C5H C 0.3341(6) 0.5480(6) -0.5593(4) 0.033(4) Uiso 1 1 d . P .
C6H C 0.3740(6) 0.5188(6) -0.5568(4) 0.044(5) Uani 1 1 d . P .
H6HA H 0.3702 0.4857 -0.5560 0.053 Uiso 1 1 calc R . .
C7H C 0.2899(5) 0.6259(6) -0.5638(5) 0.040(4) Uani 1 1 d . . .
H7HA H 0.2697 0.6162 -0.5439 0.048 Uiso 1 1 calc R P .
C8H C 0.2982(7) 0.6799(7) -0.5611(5) 0.061(6) Uani 1 1 d . P .
H8HA H 0.3250 0.6891 -0.5760 0.073 Uiso 1 1 calc R T 1
H8HB H 0.2676 0.6964 -0.5705 0.073 Uiso 1 1 calc R T 1
C9H C 0.3120(7) 0.6950(5) -0.5221(5) 0.059(6) Uani 0.65 1 d PD P 1
H9HA H 0.3464 0.6844 -0.5156 0.071 Uiso 0.65 1 calc PR P 1
H9HB H 0.2906 0.6771 -0.5069 0.071 Uiso 0.65 1 calc PR P 1
C1H1 C 0.3093(8) 0.7462(5) -0.5109(6) 0.043(6) Uiso 0.65 1 d PGD P 1
C1H2 C 0.3257(8) 0.7793(8) -0.5344(5) 0.095(11) Uiso 0.65 1 d PG P 1
H1HF H 0.3386 0.7694 -0.5560 0.115 Uiso 0.65 1 calc PR P 1
C1H3 C 0.3233(9) 0.8268(7) -0.5265(7) 0.118(12) Uiso 0.65 1 d PG P 1
H1HG H 0.3345 0.8493 -0.5426 0.142 Uiso 0.65 1 calc PR P 1
C1H4 C 0.3044(10) 0.8413(6) -0.4950(8) 0.102(12) Uiso 0.65 1 d PG P 1
H1HH H 0.3027 0.8737 -0.4895 0.123 Uiso 0.65 1 calc PR P 1
C1H5 C 0.2879(10) 0.8083(9) -0.4714(6) 0.147(19) Uiso 0.65 1 d PG P 1
H1HI H 0.2750 0.8182 -0.4498 0.177 Uiso 0.65 1 calc PR P 1
C1H6 C 0.2904(9) 0.7607(8) -0.4794(6) 0.112(13) Uiso 0.65 1 d PG P 1
H1HJ H 0.2791 0.7382 -0.4632 0.135 Uiso 0.65 1 calc PR P 1
C9HA C 0.3120(7) 0.6950(5) -0.5221(5) 0.059(6) Uani 0.35 1 d PD P 2
H9HC H 0.3436 0.6807 -0.5122 0.071 Uiso 0.35 1 calc PR P 2
H9HD H 0.2856 0.6870 -0.5065 0.071 Uiso 0.35 1 calc PR P 2
C1HA C 0.3171(12) 0.7487(7) -0.5266(9) 0.043(6) Uiso 0.35 1 d PGD P 2
C1HB C 0.3652(12) 0.7645(8) -0.5287(9) 0.095(11) Uiso 0.35 1 d PG P 2
H1HK H 0.3916 0.7427 -0.5290 0.115 Uiso 0.35 1 calc PR P 2
C1HC C 0.3748(12) 0.8124(8) -0.5305(9) 0.12(3) Uiso 0.35 1 d PG P 2
H1HL H 0.4077 0.8231 -0.5320 0.146 Uiso 0.35 1 calc PR P 2
C1HD C 0.3361(13) 0.8444(7) -0.5301(9) 0.118(12) Uiso 0.35 1 d PG P 2
H1HM H 0.3427 0.8770 -0.5313 0.142 Uiso 0.35 1 calc PR P 2
C1HE C 0.2880(13) 0.8286(7) -0.5279(9) 0.102(12) Uiso 0.35 1 d PG P 2
H1HN H 0.2616 0.8504 -0.5276 0.123 Uiso 0.35 1 calc PR P 2
C1HF C 0.2784(12) 0.7808(8) -0.5261(9) 0.112(13) Uiso 0.35 1 d PG P 2
H1HO H 0.2455 0.7700 -0.5246 0.135 Uiso 0.35 1 calc PR P 2
C2H0 C 0.4704(6) 0.4808(6) -0.5783(5) 0.039(4) Uani 1 1 d . . .
C2H1 C 0.5183(3) 0.4549(4) -0.5702(3) 0.044(5) Uani 1 1 d G P .
C2H2 C 0.5286(4) 0.4199(4) -0.5943(3) 0.054(5) Uani 1 1 d G . .
H2HA H 0.5053 0.4129 -0.6141 0.065 Uiso 1 1 calc R P .
C2H3 C 0.5728(4) 0.3951(4) -0.5895(3) 0.063(6) Uani 1 1 d G P .
H2HB H 0.5799 0.3712 -0.6060 0.075 Uiso 1 1 calc R . .
C2H4 C 0.6068(3) 0.4054(4) -0.5605(3) 0.052(5) Uani 1 1 d G . .
C2H5 C 0.5965(4) 0.4404(4) -0.5364(3) 0.047(5) Uani 1 1 d G P .
H2HC H 0.6198 0.4474 -0.5166 0.057 Uiso 1 1 calc R . .
C2H6 C 0.5523(4) 0.4651(3) -0.5412(3) 0.046(5) Uani 1 1 d G . .
H2HD H 0.5452 0.4890 -0.5247 0.055 Uiso 1 1 calc R P .
C2H7 C 0.6569(7) 0.3791(8) -0.5569(6) 0.082(7) Uani 1 1 d . P .
H2HE H 0.6764 0.3893 -0.5350 0.123 Uiso 1 1 calc R . .
H2HF H 0.6752 0.3862 -0.5777 0.123 Uiso 1 1 calc R . .
H2HG H 0.6509 0.3453 -0.5558 0.123 Uiso 1 1 calc R . .
C3H0 C 0.267(2) 0.523(4) -0.5288(11) 0.10(4) Uiso 0.50 1 d PD U 1
O4H O 0.2823(12) 0.5372(12) -0.5006(8) 0.042(11) Uiso 0.50 1 d PD U 1
C3H1 C 0.2160(8) 0.4971(10) -0.5315(7) 0.046(11) Uiso 0.50 1 d PGD U 1
C3H2 C 0.1923(10) 0.4873(11) -0.5009(6) 0.060(12) Uiso 0.50 1 d PG U 1
H3HB H 0.2074 0.4959 -0.4779 0.072 Uiso 0.50 1 calc PR U 1
C3H3 C 0.1466(10) 0.4649(11) -0.5039(7) 0.065(13) Uiso 0.50 1 d PG U 1
H3HC H 0.1304 0.4582 -0.4829 0.078 Uiso 0.50 1 calc PR U 1
C3H4 C 0.1246(8) 0.4522(11) -0.5374(8) 0.055(11) Uiso 0.50 1 d PGD U 1
C3H5 C 0.1483(9) 0.4621(11) -0.5680(6) 0.068(13) Uiso 0.50 1 d PG U 1
H3HD H 0.1332 0.4534 -0.5910 0.082 Uiso 0.50 1 calc PR U 1
C3H6 C 0.1940(9) 0.4845(10) -0.5651(6) 0.041(10) Uiso 0.50 1 d PG U 1
H3HE H 0.2102 0.4912 -0.5860 0.049 Uiso 0.50 1 calc PR U 1
C3H7 C 0.0740(13) 0.428(2) -0.5427(16) 0.111(19) Uiso 0.50 1 d PD U 1
H3HF H 0.0641 0.4252 -0.5684 0.166 Uiso 0.50 1 calc PR U 1
H3HG H 0.0495 0.4476 -0.5316 0.166 Uiso 0.50 1 calc PR U 1
H3HH H 0.0759 0.3974 -0.5314 0.166 Uiso 0.50 1 calc PR U 1
C3HZ C 0.2640(14) 0.519(2) -0.5324(8) 0.028(17) Uiso 0.50 1 d PD U 2
O4HA O 0.2863(14) 0.5249(15) -0.5046(10) 0.063(14) Uiso 0.50 1 d PD U 2
C3HA C 0.2141(12) 0.4975(13) -0.5457(8) 0.051(11) Uiso 0.50 1 d PD U 2
C3HB C 0.1874(14) 0.4842(13) -0.5169(9) 0.076(14) Uiso 0.50 1 d PD U 2
H3HI H 0.2002 0.4901 -0.4929 0.092 Uiso 0.50 1 calc PR U 2
C3HC C 0.1417(14) 0.4619(14) -0.5242(10) 0.059(11) Uiso 0.50 1 d PD U 2
H3HJ H 0.1217 0.4523 -0.5059 0.071 Uiso 0.50 1 calc PR U 2
C3HD C 0.1282(14) 0.4552(14) -0.5595(8) 0.058(11) Uiso 0.50 1 d PD U 2
C3HE C 0.1512(14) 0.4672(15) -0.5888(9) 0.081(14) Uiso 0.50 1 d PD U 2
H3HK H 0.1370 0.4615 -0.6125 0.098 Uiso 0.50 1 calc PR U 2
C3HF C 0.1970(12) 0.4884(13) -0.5817(9) 0.048(10) Uiso 0.50 1 d PD U 2
H3HL H 0.2164 0.4966 -0.6006 0.057 Uiso 0.50 1 calc PR U 2
C3HG C 0.0757(16) 0.436(2) -0.5686(16) 0.12(2) Uiso 0.50 1 d PD U 2
H3HM H 0.0719 0.4265 -0.5938 0.182 Uiso 0.50 1 calc PR U 2
H3HN H 0.0517 0.4612 -0.5648 0.182 Uiso 0.50 1 calc PR U 2
H3HO H 0.0700 0.4096 -0.5532 0.182 Uiso 0.50 1 calc PR U 2
C200 C -0.0630(15) 0.7531(10) -0.4029(8) 0.116(19) Uiso 0.50 1 d PD V 6
H20A H -0.0702 0.7487 -0.4291 0.140 Uiso 0.50 1 calc PR V 6
H20B H -0.0887 0.7742 -0.3948 0.140 Uiso 0.50 1 calc PR V 6
C201 C -0.0145(17) 0.7768(13) -0.3965(9) 0.15(3) Uiso 0.50 1 d PD V 6
H20C H -0.0111 0.7998 -0.4160 0.182 Uiso 0.50 1 calc PR V 6
H20D H 0.0121 0.7532 -0.3976 0.182 Uiso 0.50 1 calc PR V 6
Cl20 Cl -0.0687(7) 0.6990(5) -0.3822(3) 0.156(9) Uani 0.50 1 d PD V 6
Cl21 Cl -0.0063(11) 0.8061(5) -0.3551(6) 0.263(18) Uani 0.50 1 d PD V 6
C300 C 0.1625(8) 0.7615(12) -0.3463(8) 0.068(12) Uiso 0.50 1 d PD W 6
H30A H 0.1605 0.7798 -0.3241 0.082 Uiso 0.50 1 calc PR W 6
H30B H 0.1512 0.7291 -0.3420 0.082 Uiso 0.50 1 calc PR W 6
C301 C 0.2155(8) 0.7607(9) -0.3565(12) 0.113(19) Uiso 0.50 1 d PD W 6
H30C H 0.2168 0.7444 -0.3797 0.136 Uiso 0.50 1 calc PR W 6
H30D H 0.2366 0.7433 -0.3381 0.136 Uiso 0.50 1 calc PR W 6
Cl31 Cl 0.2380(6) 0.8177(6) -0.3599(5) 0.133(6) Uani 0.50 1 d PD W 6
Cl30 Cl 0.1244(6) 0.7870(7) -0.3815(6) 0.166(9) Uani 0.50 1 d PD W 6
C401 C -0.4590(9) 0.7489(10) -0.4004(14) 0.14(2) Uiso 0.50 1 d PD X 6
H40C H -0.4794 0.7630 -0.4209 0.167 Uiso 0.50 1 calc PR X 6
H40D H -0.4618 0.7691 -0.3791 0.167 Uiso 0.50 1 calc PR X 6
C400 C -0.4056(9) 0.7472(15) -0.4089(10) 0.108(18) Uiso 0.50 1 d PD X 6
H40A H -0.3939 0.7793 -0.4134 0.130 Uiso 0.50 1 calc PR X 6
H40B H -0.4031 0.7285 -0.4309 0.130 Uiso 0.50 1 calc PR X 6
Cl40 Cl -0.3680(7) 0.7223(9) -0.3737(6) 0.193(11) Uani 0.50 1 d PD X 6
Cl41 Cl -0.4812(6) 0.6934(5) -0.3920(5) 0.118(5) Uani 0.50 1 d PD X 6
C600 C 0.4106(12) 0.7424(12) -0.878(3) 0.25(5) Uiso 0.50 1 d PD Y 6
H60A H 0.4290 0.7561 -0.8559 0.298 Uiso 0.50 1 calc PR Y 6
H60B H 0.4174 0.7619 -0.8984 0.298 Uiso 0.50 1 calc PR Y 6
C601 C 0.3567(14) 0.7432(11) -0.8731(19) 0.17(3) Uiso 0.50 1 d PD Y 6
H60C H 0.3509 0.7282 -0.8500 0.202 Uiso 0.50 1 calc PR Y 6
H60D H 0.3391 0.7244 -0.8925 0.202 Uiso 0.50 1 calc PR Y 6
Cl60 Cl 0.4317(8) 0.6850(7) -0.8839(6) 0.184(9) Uani 0.50 1 d PD Y 6
Cl61 Cl 0.3316(7) 0.7996(6) -0.8740(5) 0.153(7) Uani 0.50 1 d PD Y 6
C500 C 0.283(3) 0.8119(12) -0.6431(12) 0.19(3) Uiso 0.50 1 d PD Z 2
H50A H 0.2575 0.8321 -0.6338 0.232 Uiso 0.50 1 calc PR Z 2
H50B H 0.3136 0.8149 -0.6267 0.232 Uiso 0.50 1 calc PR Z 2
C501 C 0.293(2) 0.8290(14) -0.6795(10) 0.15(2) Uiso 0.50 1 d PD Z 2
H50C H 0.2620 0.8378 -0.6933 0.176 Uiso 0.50 1 calc PR Z 2
H50D H 0.3090 0.8036 -0.6926 0.176 Uiso 0.50 1 calc PR Z 2
Cl50 Cl 0.2635(5) 0.7553(4) -0.6428(4) 0.105(5) Uani 0.50 1 d PD Z 2
Cl51 Cl 0.3325(5) 0.8772(6) -0.6758(5) 0.133(6) Uani 0.50 1 d PD Z 2
C701 C 0.4722(10) 0.7688(12) -0.6089(12) 0.098(12) Uiso 0.50 1 d PD A 3
H70C H 0.4973 0.7456 -0.5995 0.118 Uiso 0.50 1 calc PR A 3
H70D H 0.4817 0.7805 -0.6322 0.118 Uiso 0.50 1 calc PR A 3
C700 C 0.4711(11) 0.8084(11) -0.5833(11) 0.098(12) Uiso 0.50 1 d PD A 3
H70A H 0.5034 0.8246 -0.5827 0.118 Uiso 0.50 1 calc PR A 3
H70B H 0.4685 0.7950 -0.5591 0.118 Uiso 0.50 1 calc PR A 3
Cl70 Cl 0.4242(7) 0.8515(7) -0.5907(5) 0.201(11) Uani 0.50 1 d PD A 3
Cl71 Cl 0.4118(10) 0.7407(6) -0.6152(4) 0.194(11) Uani 0.50 1 d PD A 3
C800 C -0.1906(15) 0.7522(9) -0.8443(5) 0.080(14) Uiso 0.50 1 d PD B 1
H80A H -0.1934 0.7385 -0.8203 0.096 Uiso 0.50 1 calc PR B 1
H80B H -0.1599 0.7713 -0.8427 0.096 Uiso 0.50 1 calc PR B 1
C801 C -0.2330(19) 0.785(2) -0.8519(8) 0.16(3) Uiso 0.50 1 d PD B 1
H80C H -0.2294 0.8119 -0.8353 0.194 Uiso 0.50 1 calc PR B 1
H80D H -0.2643 0.7685 -0.8479 0.194 Uiso 0.50 1 calc PR B 1
Cl80 Cl -0.1821(6) 0.7058(5) -0.8738(3) 0.204(13) Uani 0.50 1 d PD B 1
Cl81 Cl -0.2354(9) 0.8051(5) -0.8977(6) 0.215(14) Uani 0.50 1 d PD B 1
C900 C 0.0216(6) 0.4948(5) -0.4870(6) 0.249(12) Uiso 0.50 1 d PD . 6
H90A H 0.0452 0.4749 -0.4989 0.299 Uiso 0.50 1 calc PR . 6
H90B H 0.0101 0.4766 -0.4668 0.299 Uiso 0.50 1 calc PR . 6
Cl90 Cl 0.0529(6) 0.5450(5) -0.4699(6) 0.249(12) Uiso 0.50 1 d PRD . 6
O50 O 0.3168(7) 1.0651(7) -0.7121(5) 0.132(7) Uiso 1 1 d . C 3
C100 C -0.1187(16) 0.7210(5) -0.6165(8) 0.23(2) Uiso 1 1 d D . .
H10A H -0.0848 0.7146 -0.6056 0.272 Uiso 1 1 calc R . .
H10B H -0.1418 0.7155 -0.5979 0.272 Uiso 1 1 calc R . .
C101 C -0.1300(17) 0.6880(6) -0.6453(8) 0.24(2) Uiso 1 1 d D . .
H10C H -0.1068 0.6924 -0.6640 0.282 Uiso 1 1 calc R . .
H10D H -0.1641 0.6935 -0.6564 0.282 Uiso 1 1 calc R . .
Cl10 Cl -0.1224(2) 0.7799(2) -0.62926(17) 0.0835(18) Uani 1 1 d D . .
Cl11 Cl -0.1249(2) 0.6296(3) -0.6280(3) 0.135(4) Uani 1 1 d D . .

loop_
_atom_site_aniso_label
_atom_site_aniso_U_11
_atom_site_aniso_U_22
_atom_site_aniso_U_33
_atom_site_aniso_U_23
_atom_site_aniso_U_13
_atom_site_aniso_U_12
Au1 0.0403(5) 0.0391(5) 0.0492(5) 0.0026(4) 0.0014(4) 0.0128(4)
Au2 0.0373(4) 0.0336(5) 0.0490(5) -0.0064(4) 0.0028(3) -0.0071(3)
Au3 0.0590(5) 0.0332(5) 0.0507(5) 0.0054(4) -0.0085(4) -0.0151(4)
Au4 0.0622(6) 0.0466(5) 0.0555(6) -0.0130(4) -0.0120(4) 0.0264(4)
P1 0.038(3) 0.033(3) 0.042(3) 0.002(2) 0.002(2) -0.005(2)
P2 0.036(3) 0.044(3) 0.043(3) 0.011(2) -0.008(2) -0.011(2)
P3 0.035(3) 0.051(3) 0.044(3) 0.001(2) 0.009(2) 0.016(2)
P4 0.032(3) 0.045(3) 0.049(3) -0.015(2) -0.006(2) 0.010(2)
P5 0.035(3) 0.052(3) 0.053(3) -0.011(3) -0.016(2) 0.020(2)
P6 0.052(3) 0.066(4) 0.060(4) -0.020(3) -0.013(3) 0.034(3)
P7 0.039(3) 0.040(3) 0.044(3) 0.002(2) -0.002(2) -0.012(2)
P8 0.038(3) 0.044(3) 0.045(3) 0.007(2) -0.011(2) -0.014(2)
S1 0.043(3) 0.045(3) 0.056(3) -0.005(2) 0.005(2) -0.007(2)
S2 0.097(4) 0.045(3) 0.060(4) 0.014(3) -0.011(3) -0.020(3)
S3 0.047(3) 0.055(3) 0.056(3) 0.009(3) 0.003(2) 0.011(2)
S4 0.088(4) 0.045(3) 0.066(4) -0.018(3) -0.017(3) 0.027(3)
S5 0.098(4) 0.054(4) 0.061(4) -0.012(3) -0.025(3) 0.044(3)
S6 0.071(4) 0.050(3) 0.070(4) -0.023(3) -0.021(3) 0.035(3)
S7 0.067(3) 0.039(3) 0.058(3) 0.010(3) -0.013(3) -0.020(3)
S8 0.102(4) 0.039(3) 0.058(3) 0.003(3) -0.014(3) -0.031(3)
Cl1 0.049(3) 0.076(4) 0.088(4) 0.023(3) 0.006(3) 0.001(3)
Cl2 0.053(3) 0.074(4) 0.101(4) -0.036(3) 0.008(3) 0.001(3)
Au5 0.0696(14) 0.0789(16) 0.098(3) -0.0084(19) 0.0184(18) -0.0220(11)
Au5A 0.0696(14) 0.0789(16) 0.098(3) -0.0084(19) 0.0184(18) -0.0220(11)
Au5B 0.156(5) 0.094(5) 0.031(3) -0.012(3) -0.035(3) 0.042(4)
Au5C 0.082(4) 0.100(4) 0.071(5) 0.006(4) 0.005(4) 0.010(3)
Au5D 0.082(4) 0.100(4) 0.071(5) 0.006(4) 0.005(4) 0.010(3)
Au6 0.0823(11) 0.0947(13) 0.1240(14) -0.0080(10) 0.0102(10) -0.0005(9)
Au6A 0.0823(11) 0.0947(13) 0.1240(14) -0.0080(10) 0.0102(10) -0.0005(9)
Au6B 0.106(6) 0.145(8) 0.028(4) 0.010(5) -0.028(4) -0.041(6)
Au6C 0.104(6) 0.185(9) 0.020(3) -0.019(4) -0.035(4) 0.084(6)
O1A 0.029(6) 0.034(7) 0.028(6) 0.000(5) 0.009(5) -0.007(5)
O2A 0.041(6) 0.027(6) 0.033(7) 0.010(5) -0.005(5) -0.002(5)
O1B 0.031(6) 0.036(7) 0.039(7) 0.003(6) -0.007(5) 0.003(5)
O2B 0.041(8) 0.105(12) 0.043(8) -0.013(8) -0.013(7) 0.013(7)
O3B 0.027(6) 0.042(7) 0.046(8) 0.009(6) -0.004(6) 0.005(5)
O4B 0.049(8) 0.103(13) 0.041(8) 0.005(8) -0.006(7) -0.007(8)
O1C 0.036(7) 0.046(8) 0.050(8) -0.001(6) -0.003(6) 0.015(6)
O2C 0.026(6) 0.047(8) 0.046(7) -0.009(6) -0.003(5) -0.008(5)
O1D 0.015(6) 0.049(8) 0.059(8) -0.014(7) -0.002(5) -0.004(5)
O2D 0.044(8) 0.097(12) 0.055(9) 0.023(8) -0.007(7) -0.009(7)
O3D 0.028(7) 0.042(7) 0.045(8) 0.001(6) 0.000(6) 0.007(5)
O4D 0.058(9) 0.073(10) 0.052(9) -0.018(8) 0.009(7) -0.002(7)
C1A 0.027(10) 0.026(10) 0.042(11) 0.005(8) 0.005(8) 0.001(7)
C2A 0.027(10) 0.032(10) 0.038(11) -0.002(8) 0.003(8) 0.000(8)
C3A 0.044(11) 0.030(10) 0.039(11) -0.002(8) -0.002(9) 0.008(8)
C4A 0.025(10) 0.034(10) 0.032(10) -0.009(8) 0.005(8) -0.001(8)
C5A 0.035(10) 0.022(9) 0.024(10) 0.007(7) -0.006(8) -0.011(7)
C6A 0.033(10) 0.032(10) 0.042(12) 0.006(8) -0.010(9) 0.010(8)
C7A 0.035(10) 0.039(11) 0.033(10) 0.010(8) -0.003(8) -0.001(8)
C8A 0.040(11) 0.051(13) 0.063(13) 0.011(11) 0.004(9) -0.017(9)
C8AA 0.040(11) 0.051(13) 0.063(13) 0.011(11) 0.004(9) -0.017(9)
C2A1 0.037(10) 0.053(13) 0.056(13) 0.004(11) 0.014(9) -0.009(9)
C2A2 0.062(13) 0.068(15) 0.049(13) 0.019(12) 0.016(11) 0.006(11)
C2A3 0.080(16) 0.10(2) 0.048(14) 0.002(14) -0.015(12) -0.011(15)
C2A4 0.065(15) 0.12(2) 0.061(16) 0.005(16) 0.002(12) 0.019(16)
C2A5 0.062(15) 0.066(17) 0.13(2) 0.059(17) -0.001(14) -0.010(13)
C2A6 0.086(15) 0.053(14) 0.043(12) 0.012(11) -0.007(11) -0.004(12)
C3A1 0.050(11) 0.048(12) 0.049(12) 0.013(10) 0.027(10) -0.005(9)
C3A2 0.105(18) 0.085(18) 0.062(15) 0.026(13) 0.027(13) 0.050(15)
C3A3 0.092(19) 0.16(3) 0.075(18) 0.011(17) 0.021(14) 0.091(19)
C3A4 0.046(13) 0.10(2) 0.088(18) -0.001(16) 0.000(13) 0.009(13)
C3A5 0.084(16) 0.063(15) 0.068(15) -0.005(12) 0.032(13) 0.022(13)
C3A6 0.043(12) 0.074(16) 0.054(14) 0.011(11) 0.005(10) 0.013(11)
C4A1 0.028(10) 0.045(12) 0.048(11) 0.007(9) 0.000(9) -0.008(8)
C4A2 0.034(11) 0.046(12) 0.064(14) -0.003(10) -0.017(9) 0.000(9)
C4A3 0.054(12) 0.055(13) 0.043(12) 0.004(10) -0.014(10) -0.006(10)
C4A4 0.043(11) 0.067(14) 0.031(10) 0.009(9) -0.010(9) 0.020(10)
C4A5 0.053(13) 0.11(2) 0.046(13) 0.007(12) 0.001(10) -0.005(12)
C4A6 0.030(11) 0.096(18) 0.070(15) -0.005(13) -0.017(10) 0.026(11)
C5A1 0.026(11) 0.075(16) 0.063(13) 0.015(12) -0.003(9) 0.009(10)
C5A2 0.063(14) 0.072(17) 0.075(15) 0.008(13) -0.001(11) 0.049(13)
C5A3 0.10(2) 0.16(3) 0.064(16) 0.043(17) 0.009(15) 0.09(2)
C5A4 0.09(2) 0.20(4) 0.09(2) 0.03(2) 0.029(18) 0.06(3)
C5A5 0.07(2) 0.28(5) 0.10(2) 0.05(3) 0.033(17) -0.02(3)
C5A6 0.052(15) 0.17(3) 0.077(18) 0.001(18) 0.028(13) 0.008(17)
C1B 0.027(10) 0.035(11) 0.029(10) -0.009(8) 0.004(7) 0.005(8)
C2B 0.033(10) 0.045(12) 0.023(9) -0.002(8) 0.007(7) 0.002(9)
C3B 0.054(12) 0.042(12) 0.028(10) -0.004(8) 0.006(8) 0.005(10)
C4B 0.032(11) 0.074(15) 0.024(10) 0.002(10) -0.005(8) 0.010(10)
C5B 0.020(10) 0.042(12) 0.038(10) 0.006(9) -0.008(7) 0.002(9)
C6B 0.045(11) 0.029(10) 0.034(10) 0.006(8) 0.006(8) -0.012(9)
C7B 0.026(9) 0.054(12) 0.024(9) 0.004(8) 0.003(7) -0.005(8)
C8B 0.047(11) 0.040(12) 0.058(13) -0.011(10) -0.024(9) 0.008(9)
C9B 0.066(14) 0.058(14) 0.050(13) -0.016(11) -0.009(10) 0.010(11)
C9BA 0.066(14) 0.058(14) 0.050(13) -0.016(11) -0.009(10) 0.010(11)
C2B0 0.021(9) 0.048(12) 0.030(10) 0.005(9) -0.010(8) -0.002(8)
C2B1 0.052(12) 0.023(10) 0.045(11) 0.001(9) -0.006(9) 0.003(9)
C2B2 0.047(12) 0.072(15) 0.058(13) -0.022(12) -0.029(10) 0.028(11)
C2B3 0.065(15) 0.065(16) 0.094(18) -0.001(13) 0.008(13) 0.036(12)
C2B4 0.047(12) 0.057(13) 0.037(11) 0.008(10) -0.007(9) 0.013(10)
C2B5 0.026(10) 0.056(13) 0.054(12) 0.008(11) -0.015(9) -0.003(9)
C2B6 0.046(11) 0.036(11) 0.049(12) 0.003(9) 0.002(9) 0.001(9)
C2B7 0.064(15) 0.12(2) 0.075(16) -0.015(15) 0.002(12) 0.046(14)
C3B0 0.034(11) 0.043(12) 0.062(15) 0.022(11) 0.011(11) 0.004(9)
C3B1 0.049(12) 0.034(11) 0.079(16) 0.013(11) 0.017(12) 0.016(10)
C3B2 0.053(14) 0.051(14) 0.11(2) 0.023(13) 0.023(13) 0.010(11)
C3B3 0.039(14) 0.071(17) 0.15(3) 0.014(17) 0.030(15) -0.010(12)
C3B4 0.020(12) 0.041(14) 0.22(3) 0.011(18) 0.033(17) -0.004(10)
C3B5 0.039(13) 0.064(16) 0.12(2) 0.012(14) -0.009(13) -0.023(11)
C3B6 0.040(12) 0.069(16) 0.089(17) 0.013(13) -0.005(11) 0.001(11)
C3B7 0.09(2) 0.10(2) 0.25(4) -0.04(2) 0.05(2) -0.051(18)
C1C 0.027(10) 0.034(10) 0.035(11) 0.000(8) 0.014(8) 0.019(8)
C2C 0.034(11) 0.016(9) 0.058(13) 0.002(8) 0.011(9) 0.013(8)
C3C 0.017(9) 0.037(11) 0.054(12) -0.002(9) -0.006(9) 0.006(7)
C4C 0.032(10) 0.045(11) 0.026(10) -0.005(8) -0.010(8) 0.008(8)
C5C 0.028(10) 0.024(10) 0.044(12) -0.005(8) -0.006(9) 0.001(7)
C6C 0.023(9) 0.036(11) 0.044(12) 0.006(9) -0.011(9) 0.006(8)
C7C 0.024(9) 0.061(13) 0.040(11) -0.001(10) -0.001(8) 0.014(9)
C8C 0.032(10) 0.078(15) 0.055(13) 0.035(11) -0.002(9) 0.014(10)
C8CA 0.032(10) 0.078(15) 0.055(13) 0.035(11) -0.002(9) 0.014(10)
C2C1 0.039(10) 0.067(15) 0.030(10) 0.007(10) 0.008(8) 0.018(10)
C2C2 0.072(14) 0.096(19) 0.045(13) -0.014(13) 0.018(11) 0.025(13)
C2C3 0.102(19) 0.10(2) 0.054(16) 0.006(15) 0.022(14) 0.045(17)
C2C4 0.084(19) 0.14(3) 0.076(19) -0.027(19) -0.006(14) 0.007(19)
C2C5 0.085(18) 0.066(17) 0.11(2) -0.037(17) 0.026(16) 0.016(14)
C2C6 0.077(14) 0.051(14) 0.050(13) -0.013(11) 0.011(11) 0.015(11)
C3C1 0.045(12) 0.058(14) 0.062(14) -0.003(11) 0.013(10) 0.023(10)
C3C2 0.069(15) 0.11(2) 0.050(14) 0.010(13) 0.027(11) 0.032(14)
C3C3 0.073(15) 0.073(16) 0.060(15) 0.003(12) 0.034(12) -0.025(13)
C3C4 0.064(15) 0.079(18) 0.12(2) 0.021(17) 0.052(16) 0.006(13)
C3C5 0.059(15) 0.10(2) 0.09(2) -0.009(16) 0.015(13) -0.018(14)
C3C6 0.076(15) 0.061(15) 0.073(16) 0.001(12) 0.014(12) -0.031(12)
C4C1 0.040(11) 0.038(11) 0.048(11) -0.008(9) 0.003(9) -0.003(9)
C4C2 0.041(11) 0.060(13) 0.043(12) -0.017(10) 0.005(9) 0.000(9)
C4C3 0.032(10) 0.057(13) 0.050(13) -0.003(10) -0.010(9) -0.004(9)
C4C4 0.059(13) 0.067(15) 0.047(12) -0.013(11) -0.011(11) 0.004(11)
C4C5 0.049(13) 0.056(14) 0.078(16) -0.011(12) 0.017(11) -0.012(10)
C4C6 0.051(13) 0.073(15) 0.047(13) 0.008(11) -0.013(10) -0.009(11)
C5C1 0.038(12) 0.090(18) 0.043(12) -0.033(12) -0.001(9) 0.008(11)
C5C2 0.037(11) 0.086(18) 0.056(13) -0.012(12) 0.026(10) -0.020(11)
C5C3 0.084(19) 0.16(3) 0.073(18) -0.041(18) 0.016(15) -0.045(19)
C5C4 0.08(2) 0.22(4) 0.067(18) 0.01(2) 0.036(15) -0.04(2)
C5C5 0.08(2) 0.17(3) 0.10(2) -0.01(2) 0.029(16) 0.00(2)
C5C6 0.048(13) 0.11(2) 0.078(16) -0.021(15) 0.020(12) -0.015(14)
C1D 0.020(10) 0.053(13) 0.047(11) 0.001(9) -0.004(8) -0.002(9)
C2D 0.017(9) 0.054(13) 0.036(10) 0.002(9) 0.007(7) 0.014(9)
C3D 0.023(10) 0.040(11) 0.040(10) -0.001(8) -0.002(7) 0.005(8)
C4D 0.042(11) 0.057(13) 0.014(9) 0.004(8) -0.003(7) -0.002(10)
C5D 0.032(10) 0.030(11) 0.038(10) 0.009(8) 0.001(8) 0.013(9)
C6D 0.028(11) 0.030(10) 0.068(13) 0.001(9) -0.005(9) -0.007(9)
C7D 0.030(9) 0.035(10) 0.032(10) -0.012(8) -0.002(7) -0.006(8)
C8D 0.041(10) 0.051(12) 0.037(11) -0.003(9) -0.008(8) -0.004(9)
C9D 0.044(11) 0.045(12) 0.052(13) 0.018(10) -0.005(9) 0.001(9)
C9DA 0.044(11) 0.045(12) 0.052(13) 0.018(10) -0.005(9) 0.001(9)
C2D0 0.024(10) 0.060(13) 0.025(10) 0.016(9) -0.001(8) 0.001(9)
C2D1 0.040(11) 0.049(13) 0.059(13) -0.013(11) 0.014(10) -0.008(9)
C2D2 0.059(13) 0.095(18) 0.038(12) 0.030(12) -0.028(10) -0.029(12)
C2D3 0.058(14) 0.082(17) 0.069(15) 0.022(13) 0.004(12) -0.016(12)
C2D4 0.049(12) 0.066(15) 0.051(13) 0.012(11) -0.008(10) -0.018(11)
C2D5 0.034(11) 0.085(16) 0.033(11) -0.010(11) -0.009(8) -0.003(10)
C2D6 0.033(10) 0.043(11) 0.046(11) 0.009(9) -0.005(9) -0.005(9)
C2D7 0.076(16) 0.082(18) 0.096(18) 0.012(15) -0.012(13) -0.037(14)
C3D0 0.046(12) 0.043(12) 0.050(14) -0.006(10) 0.007(11) -0.009(10)
C3D1 0.034(11) 0.035(11) 0.061(13) -0.006(10) -0.017(10) -0.004(9)
C3D2 0.069(15) 0.051(14) 0.078(16) -0.020(12) 0.027(12) -0.010(12)
C3D3 0.052(14) 0.053(15) 0.13(2) 0.000(15) 0.043(14) 0.015(12)
C3D4 0.055(15) 0.050(15) 0.17(3) -0.010(17) 0.052(18) 0.002(12)
C3D5 0.057(14) 0.060(15) 0.11(2) 0.009(14) -0.015(14) 0.021(12)
C3D6 0.035(11) 0.052(13) 0.097(17) 0.006(12) 0.029(11) 0.001(10)
C3D7 0.09(2) 0.10(2) 0.30(5) 0.08(3) 0.09(3) 0.058(19)
O1E 0.041(7) 0.034(7) 0.050(7) -0.013(6) -0.003(6) 0.009(6)
O2E 0.026(6) 0.048(8) 0.066(9) -0.012(7) -0.018(6) 0.019(6)
O1F 0.030(7) 0.041(7) 0.051(8) -0.005(6) -0.011(5) -0.004(6)
O2F 0.042(7) 0.079(10) 0.055(9) 0.020(7) -0.015(7) -0.021(7)
O3F 0.023(6) 0.040(7) 0.050(7) 0.009(6) -0.013(5) 0.005(5)
O1G 0.030(6) 0.045(8) 0.045(8) 0.003(6) -0.002(5) -0.008(5)
O2G 0.035(6) 0.041(7) 0.044(7) 0.006(6) -0.012(5) -0.012(5)
O1H 0.029(6) 0.034(7) 0.048(7) 0.001(6) -0.007(5) 0.008(5)
O2H 0.067(9) 0.062(9) 0.045(8) -0.023(7) -0.010(7) 0.002(7)
O3H 0.032(7) 0.037(7) 0.069(9) -0.012(6) -0.023(6) 0.010(6)
C1E 0.034(11) 0.017(9) 0.050(12) -0.003(8) -0.016(9) -0.004(8)
C2E 0.036(11) 0.018(9) 0.050(12) -0.002(8) -0.021(9) 0.001(8)
C3E 0.031(9) 0.030(10) 0.039(11) 0.006(8) -0.003(9) 0.000(8)
C4E 0.031(11) 0.027(10) 0.058(13) -0.006(9) -0.011(9) 0.016(8)
C5E 0.041(12) 0.032(11) 0.049(12) 0.003(9) 0.021(10) 0.026(9)
C6E 0.020(9) 0.055(13) 0.041(11) -0.022(9) -0.011(9) -0.002(8)
C7E 0.027(9) 0.019(9) 0.041(11) 0.002(8) -0.011(8) 0.002(7)
C8E 0.039(11) 0.052(13) 0.064(14) 0.015(11) -0.009(9) -0.010(9)
C9E 0.045(11) 0.048(12) 0.056(13) -0.002(10) -0.022(9) -0.010(9)
C3E1 0.040(11) 0.069(15) 0.046(12) -0.010(10) -0.006(10) 0.006(10)
C3E2 0.044(12) 0.058(14) 0.060(14) -0.011(11) -0.017(10) 0.005(10)
C3E3 0.065(14) 0.066(15) 0.059(15) -0.011(12) 0.003(11) -0.006(11)
C3E4 0.044(12) 0.099(18) 0.041(12) 0.000(12) -0.019(10) 0.000(11)
C3E5 0.037(11) 0.087(17) 0.049(13) 0.000(11) -0.012(10) -0.011(11)
C3E6 0.030(11) 0.091(18) 0.078(16) -0.016(13) -0.014(10) 0.006(11)
C4E1 0.054(13) 0.079(17) 0.056(13) -0.001(13) 0.006(10) 0.038(12)
C4E2 0.09(2) 0.15(3) 0.09(2) -0.04(2) -0.012(15) 0.044(19)
C4E3 0.29(5) 0.15(3) 0.09(2) -0.07(2) -0.07(3) 0.12(3)
C4E4 0.12(2) 0.16(3) 0.051(16) -0.024(19) -0.025(15) 0.02(2)
C4E5 0.099(19) 0.15(3) 0.037(14) -0.013(16) -0.022(13) 0.043(18)
C4E6 0.078(16) 0.074(18) 0.089(19) -0.023(15) 0.001(14) 0.017(14)
C5E1 0.057(14) 0.088(18) 0.048(13) -0.008(12) -0.008(10) 0.049(13)
C5E2 0.053(16) 0.11(2) 0.13(2) -0.008(18) -0.013(14) 0.049(16)
C5E3 0.038(16) 0.13(3) 0.25(4) -0.03(3) 0.007(19) 0.016(17)
C5E4 0.08(2) 0.20(4) 0.09(2) -0.04(2) -0.009(15) -0.02(2)
C5E5 0.056(18) 0.13(3) 0.14(3) -0.01(2) 0.014(16) 0.017(17)
C5E6 0.055(15) 0.14(2) 0.070(16) -0.001(15) -0.005(12) 0.037(16)
C1F 0.035(11) 0.045(12) 0.032(10) 0.005(9) -0.009(8) 0.000(9)
C2F 0.024(9) 0.041(11) 0.031(10) -0.004(8) -0.008(7) -0.005(8)
C3F 0.035(10) 0.029(10) 0.034(10) -0.006(8) -0.001(8) -0.002(8)
C4F 0.029(10) 0.072(15) 0.014(9) 0.014(9) 0.003(7) 0.004(10)
C5F 0.038(11) 0.026(10) 0.040(11) 0.011(8) -0.017(8) -0.007(9)
C6F 0.036(11) 0.033(11) 0.057(12) 0.003(9) -0.009(9) 0.004(9)
C7F 0.038(10) 0.029(10) 0.025(9) 0.005(7) -0.010(7) -0.016(8)
C8F 0.037(10) 0.038(12) 0.075(14) 0.019(10) -0.007(10) 0.002(9)
C9F 0.046(12) 0.042(12) 0.054(13) 0.016(10) -0.018(9) -0.012(9)
C9FA 0.046(12) 0.042(12) 0.054(13) 0.016(10) -0.018(9) -0.012(9)
C2F0 0.032(11) 0.053(13) 0.041(11) 0.006(10) -0.018(9) -0.009(9)
C2F1 0.029(10) 0.036(11) 0.054(12) -0.001(9) 0.000(9) -0.001(8)
C2F2 0.038(12) 0.086(17) 0.088(17) 0.027(14) -0.031(11) -0.026(12)
C2F3 0.073(15) 0.077(17) 0.077(16) 0.035(13) 0.004(13) -0.028(13)
C2F4 0.031(10) 0.064(14) 0.054(13) -0.019(11) -0.011(9) -0.017(10)
C2F5 0.036(11) 0.068(14) 0.041(11) 0.008(10) -0.017(9) -0.008(10)
C2F6 0.045(11) 0.035(11) 0.044(11) 0.002(9) 0.005(9) -0.009(9)
C2F7 0.093(17) 0.088(18) 0.055(14) -0.013(13) -0.002(12) -0.026(14)
C1G 0.042(12) 0.028(10) 0.044(12) -0.007(9) -0.001(9) -0.024(9)
C2G 0.042(11) 0.017(9) 0.034(11) 0.001(8) 0.003(9) -0.011(8)
C3G 0.022(9) 0.009(8) 0.064(13) -0.003(8) -0.005(9) -0.011(7)
C4G 0.035(11) 0.046(12) 0.044(12) 0.003(9) -0.006(9) 0.004(9)
C5G 0.023(9) 0.031(10) 0.029(10) 0.012(8) 0.001(8) -0.013(7)
C6G 0.034(10) 0.030(10) 0.046(12) 0.005(8) -0.022(9) 0.000(8)
C7G 0.025(9) 0.041(11) 0.044(11) -0.004(9) -0.015(8) 0.000(8)
C8G 0.045(11) 0.033(11) 0.070(14) -0.002(10) -0.009(10) -0.003(9)
C9G 0.027(9) 0.046(12) 0.051(12) -0.009(9) 0.002(8) -0.005(8)
C2G1 0.040(11) 0.051(13) 0.035(10) 0.008(9) -0.012(8) -0.009(10)
C2G2 0.054(13) 0.046(14) 0.090(16) -0.038(12) -0.013(11) 0.006(11)
C2G3 0.062(16) 0.09(2) 0.12(2) -0.025(16) -0.014(14) 0.021(15)
C2G4 0.068(17) 0.12(3) 0.069(16) -0.008(16) 0.007(13) 0.020(17)
C2G5 0.065(17) 0.10(2) 0.11(2) 0.010(17) 0.008(14) -0.023(15)
C2G6 0.047(13) 0.070(16) 0.073(15) 0.008(12) -0.004(11) -0.006(12)
C4G1 0.033(10) 0.033(11) 0.054(12) 0.001(9) -0.018(9) 0.000(8)
C4G2 0.028(10) 0.067(14) 0.052(13) 0.008(10) -0.008(9) -0.001(9)
C4G3 0.065(14) 0.058(14) 0.039(12) -0.002(10) 0.009(10) 0.007(11)
C4G4 0.050(12) 0.063(14) 0.039(11) -0.002(10) -0.012(10) -0.004(10)
C4G5 0.053(12) 0.062(14) 0.042(12) -0.006(10) -0.008(10) 0.005(10)
C4G6 0.043(11) 0.051(13) 0.046(12) -0.004(10) 0.008(9) -0.010(9)
C5G1 0.023(10) 0.085(17) 0.046(12) 0.026(11) -0.006(8) -0.012(10)
C5G2 0.045(13) 0.11(2) 0.081(17) 0.019(15) -0.006(12) -0.027(14)
C5G3 0.032(16) 0.32(6) 0.07(2) 0.01(3) 0.014(13) -0.01(2)
C5G4 0.048(18) 0.29(5) 0.065(19) 0.02(3) 0.005(14) 0.04(2)
C5G5 0.086(19) 0.18(3) 0.066(17) 0.019(18) 0.017(14) 0.10(2)
C5G6 0.069(15) 0.078(18) 0.052(13) 0.005(12) 0.013(11) 0.018(13)
C1H 0.037(11) 0.027(10) 0.027(9) 0.003(8) -0.006(7) 0.005(9)
C2H 0.057(12) 0.043(12) 0.024(10) -0.005(8) -0.004(8) 0.007(10)
C3H 0.049(12) 0.040(11) 0.023(9) -0.002(8) -0.009(8) 0.007(9)
C4H 0.034(10) 0.042(11) 0.032(10) -0.008(8) -0.016(8) 0.001(9)
C6H 0.049(12) 0.035(11) 0.048(12) -0.006(9) 0.005(9) 0.009(9)
C7H 0.022(9) 0.048(12) 0.047(11) -0.008(9) -0.006(8) 0.007(8)
C8H 0.041(11) 0.064(15) 0.074(15) -0.029(12) -0.016(10) 0.006(10)
C9H 0.062(14) 0.038(13) 0.074(16) -0.005(11) -0.014(11) 0.006(10)
C9HA 0.062(14) 0.038(13) 0.074(16) -0.005(11) -0.014(11) 0.006(10)
C2H0 0.027(10) 0.041(12) 0.048(12) 0.008(10) -0.005(9) 0.003(9)
C2H1 0.035(11) 0.051(13) 0.050(12) -0.017(10) 0.016(9) -0.007(9)
C2H2 0.034(11) 0.070(15) 0.055(13) -0.006(11) -0.018(9) 0.000(10)
C2H3 0.064(14) 0.066(15) 0.056(13) -0.030(11) 0.000(11) 0.037(12)
C2H4 0.047(12) 0.057(14) 0.052(13) 0.021(11) 0.008(10) 0.022(10)
C2H5 0.019(9) 0.041(12) 0.081(14) -0.006(11) 0.002(9) 0.008(8)
C2H6 0.057(12) 0.032(11) 0.047(12) 0.000(9) -0.004(10) 0.000(10)
C2H7 0.062(14) 0.076(17) 0.102(18) -0.008(14) -0.026(13) 0.032(13)
Cl20 0.28(2) 0.154(15) 0.041(7) 0.052(9) 0.051(10) 0.130(16)
Cl21 0.46(4) 0.066(11) 0.22(2) 0.075(13) -0.25(3) -0.084(17)
Cl31 0.156(15) 0.107(13) 0.142(14) 0.017(11) 0.048(12) 0.004(11)
Cl30 0.138(15) 0.104(14) 0.24(2) 0.002(14) -0.068(15) 0.006(11)
Cl40 0.151(17) 0.17(2) 0.24(3) 0.042(17) -0.070(17) -0.001(14)
Cl41 0.139(13) 0.071(10) 0.147(14) 0.043(9) 0.035(11) 0.010(9)
Cl60 0.24(2) 0.16(2) 0.156(18) 0.072(15) 0.049(16) 0.016(17)
Cl61 0.199(18) 0.138(16) 0.128(14) 0.064(13) 0.046(13) 0.002(14)
Cl50 0.146(12) 0.057(8) 0.102(10) -0.006(7) -0.035(9) 0.015(8)
Cl51 0.101(11) 0.136(15) 0.170(16) -0.008(12) 0.054(10) 0.034(10)
Cl70 0.156(17) 0.31(3) 0.150(17) 0.034(18) 0.070(14) -0.101(19)
Cl71 0.38(3) 0.109(14) 0.114(13) 0.041(11) 0.140(17) 0.078(18)
Cl80 0.25(2) 0.31(3) 0.060(9) -0.104(13) 0.084(12) -0.19(2)
Cl81 0.35(3) 0.050(9) 0.204(19) -0.036(11) -0.21(2) 0.024(13)
Cl10 0.073(4) 0.076(4) 0.105(5) 0.005(4) 0.027(3) -0.002(3)
Cl11 0.059(4) 0.084(5) 0.265(11) 0.026(6) 0.036(5) 0.009(3)

loop_
_atom_type_symbol
_atom_type_description
_atom_type_scat_dispersion_real
_atom_type_scat_dispersion_imag
_atom_type_scat_source
C C 0.0033 0.0016 'International Tables Vol C Tables 4.2.6.8 and 6.1.1.4'
H H 0.0000 0.0000 'International Tables Vol C Tables 4.2.6.8 and 6.1.1.4'
O O 0.0106 0.0060 'International Tables Vol C Tables 4.2.6.8 and 6.1.1.4'
P P 0.1023 0.0942 'International Tables Vol C Tables 4.2.6.8 and 6.1.1.4'
S S 0.1246 0.1234 'International Tables Vol C Tables 4.2.6.8 and 6.1.1.4'
Cl Cl 0.1484 0.1585 'International Tables Vol C Tables 4.2.6.8 and 6.1.1.4'
Au Au -2.0133 8.8022 'International Tables Vol C Tables 4.2.6.8 and 6.1.1.4'

loop_
_geom_angle_atom_site_label_1
_geom_angle_atom_site_label_2
_geom_angle_atom_site_label_3
_geom_angle
_geom_angle_site_symmetry_1
_geom_angle_site_symmetry_3
S3 Au1 Cl1 178.35(18) . .
S3 Au1 Au4 89.51(13) . .
Cl1 Au1 Au4 89.29(14) . .
Cl2 Au2 S1 177.10(18) . .
Cl2 Au2 Au3 87.78(14) . 1_455
S1 Au2 Au3 89.61(12) . 1_455
S7 Au3 S8 172.2(2) . .
S7 Au3 Au2 92.30(12) . 1_655
S8 Au3 Au2 86.79(12) . 1_655
S6 Au4 S5 172.2(2) . .
S6 Au4 Au1 90.63(12) . .
S5 Au4 Au1 88.84(13) . .
O1A P1 C2A1 103.7(6) . .
O1A P1 C3A1 105.1(6) . .
C2A1 P1 C3A1 109.0(6) . .
O1A P1 S1 115.6(4) . .
C2A1 P1 S1 116.9(5) . .
C3A1 P1 S1 105.9(5) . .
O2A P2 C5A1 104.5(7) . .
O2A P2 C4A1 100.5(6) . .
C5A1 P2 C4A1 107.0(6) . .
O2A P2 S2 114.4(5) . .
C5A1 P2 S2 115.5(6) . .
C4A1 P2 S2 113.4(5) . .
O1C P3 C2C1 104.0(6) . .
O1C P3 C3C1 104.4(6) . .
C2C1 P3 C3C1 109.1(6) . .
O1C P3 S3 115.3(5) . .
C2C1 P3 S3 116.6(5) . .
C3C1 P3 S3 106.7(5) . .
O2C P4 C5C1 104.2(7) . .
O2C P4 C4C1 100.5(6) . .
C5C1 P4 C4C1 107.3(6) . .
O2C P4 S4 115.1(5) . .
C5C1 P4 S4 114.5(6) . .
C4C1 P4 S4 114.0(5) . .
O1E P5 C2E1 110.9(9) . .
O1E P5 C3E1 102.3(6) . .
C2E1 P5 C3E1 110.3(10) . .
O1E P5 C2EA 101.5(16) . .
C3E1 P5 C2EA 108.0(18) . .
O1E P5 S5 114.2(5) . .
C2E1 P5 S5 111.2(8) . .
C3E1 P5 S5 107.5(5) . .
C2EA P5 S5 121.6(15) . .
O2E P6 C5E1 105.9(7) . .
O2E P6 C4E1 102.8(7) . .
C5E1 P6 C4E1 112.3(7) . .
O2E P6 S6 114.5(6) . .
C5E1 P6 S6 114.5(6) . .
C4E1 P6 S6 106.4(6) . .
O1G P7 C3GA 102.2(12) . .
O1G P7 C2G1 104.9(6) . .
C3GA P7 C2G1 110.7(12) . .
O1G P7 C3G1 101.6(12) . .
C2G1 P7 C3G1 108.3(12) . .
O1G P7 S7 116.1(5) . .
C3GA P7 S7 105.9(12) . .
C2G1 P7 S7 116.2(5) . .
C3G1 P7 S7 108.6(12) . .
O2G P8 C4G1 102.6(6) . .
O2G P8 C5G1 106.9(6) . .
C4G1 P8 C5G1 110.1(6) . .
O2G P8 S8 114.4(5) . .
C4G1 P8 S8 106.8(5) . .
C5G1 P8 S8 115.2(5) . .
P1 S1 Au2 104.9(2) . .
P3 S3 Au1 104.0(2) . .
P5 S5 Au4 103.5(3) . .
P6 S6 Au4 103.7(3) . .
P7 S7 Au3 103.2(2) . .
P8 S8 Au3 103.7(3) . .
Cl5B Au5 Cl5A 173.6(8) . .
Cl5F Au5B Cl5E 170.9(10) . .
Cl5G Au5C Cl5H 171(2) . .
Cl6B Au6 Cl6A 179.6(5) . .
Cl6E Au6B Cl6F 148.3(13) . .
Cl6G Au6C Cl6H 167.1(15) . .
C1A O1A P1 126.0(9) . .
C5A O2A P2 122.5(9) . .
C2B0 O1B C1B 117.1(11) . .
C3B0 O3B C5B 117.9(13) . .
C1C O1C P3 126.4(10) . .
C5C O2C P4 123.1(10) . .
C2D0 O1D C1D 117.9(12) . .
C3D0 O3D C5D 118.3(13) . .
C6A C1A C2A 121.8(15) . .
C6A C1A O1A 121.1(14) . .
C2A C1A O1A 117.0(14) . .
C1A C2A C3A 114.9(14) . .
C1A C2A C7D 122.5(14) . .
C3A C2A C7D 122.6(14) . .
C4A C3A C2A 125.0(15) . .
C3A C4A C5A 116.5(14) . .
C3A C4A C7A 123.1(14) . .
C5A C4A C7A 120.1(14) . .
C6A C5A C4A 120.8(14) . .
C6A C5A O2A 119.1(14) . .
C4A C5A O2A 120.1(14) . .
C1A C6A C5A 120.9(15) . .
C4A C7A C2B 110.7(13) . .
C4A C7A C8A 109.6(13) . .
C2B C7A C8A 116.3(14) . .
C7A C8A C9A 119.5(15) . .
C8A C9A C1A1 108.2(18) . .
C1A2 C1A1 C1A6 120.0 . .
C1A2 C1A1 C9A 121(2) . .
C1A6 C1A1 C9A 119(2) . .
C1A3 C1A2 C1A1 120.0 . .
C1A2 C1A3 C1A4 120.0 . .
C1A5 C1A4 C1A3 120.0 . .
C1A4 C1A5 C1A6 120.0 . .
C1A5 C1A6 C1A1 120.0 . .
C1AB C1AA C1AF 120.0 . .
C1AB C1AA C9AA 119(2) . .
C1AF C1AA C9AA 121(2) . .
C1AA C1AB C1AC 120.0 . .
C1AD C1AC C1AB 120.0 . .
C1AC C1AD C1AE 120.0 . .
C1AD C1AE C1AF 120.0 . .
C1AE C1AF C1AA 120.0 . .
C2A2 C2A1 C2A6 120.0 . .
C2A2 C2A1 P1 119.3(8) . .
C2A6 C2A1 P1 120.7(8) . .
C2A3 C2A2 C2A1 120.0 . .
C2A4 C2A3 C2A2 120.0 . .
C2A3 C2A4 C2A5 120.0 . .
C2A4 C2A5 C2A6 120.0 . .
C2A5 C2A6 C2A1 120.0 . .
C3A2 C3A1 C3A6 120.0 . .
C3A2 C3A1 P1 117.7(8) . .
C3A6 C3A1 P1 122.3(8) . .
C3A3 C3A2 C3A1 120.0 . .
C3A4 C3A3 C3A2 120.0 . .
C3A5 C3A4 C3A3 120.0 . .
C3A4 C3A5 C3A6 120.0 . .
C3A5 C3A6 C3A1 120.0 . .
C4A2 C4A1 C4A6 120.0 . .
C4A2 C4A1 P2 120.4(7) . .
C4A6 C4A1 P2 119.0(7) . .
C4A3 C4A2 C4A1 120.0 . .
C4A2 C4A3 C4A4 120.0 . .
C4A5 C4A4 C4A3 120.0 . .
C4A6 C4A5 C4A4 120.0 . .
C4A5 C4A6 C4A1 120.0 . .
C5A2 C5A1 C5A6 120.0 . .
C5A2 C5A1 P2 121.6(9) . .
C5A6 C5A1 P2 118.4(9) . .
C5A1 C5A2 C5A3 120.0 . .
C5A4 C5A3 C5A2 120.0 . .
C5A3 C5A4 C5A5 120.0 . .
C5A4 C5A5 C5A6 120.0 . .
C5A5 C5A6 C5A1 120.0 . .
C2B C1B C6B 122.0(15) . .
C2B C1B O1B 115.9(13) . .
C6B C1B O1B 122.1(15) . .
C1B C2B C3B 117.9(15) . .
C1B C2B C7A 120.8(14) . .
C3B C2B C7A 121.3(15) . .
C4B C3B C2B 119.6(17) . .
C5B C4B C3B 118.1(15) . .
C5B C4B C7B 119.6(15) . .
C3B C4B C7B 122.4(17) . .
C6B C5B C4B 123.4(15) . .
C6B C5B O3B 117.6(15) . .
C4B C5B O3B 119.0(14) . .
C5B C6B C1B 119.0(16) . .
C4B C7B C2C 109.1(13) . .
C4B C7B C8B 116.8(14) . .
C2C C7B C8B 107.8(13) . .
C9B C8B C7B 111.4(14) . .
C1B1 C9B C8B 118.2(16) . .
C1B2 C1B1 C1B6 120.0 . .
C1B2 C1B1 C9B 122.9(17) . .
C1B6 C1B1 C9B 116.8(17) . .
C1B1 C1B2 C1B3 120.0 . .
C1B4 C1B3 C1B2 120.0 . .
C1B3 C1B4 C1B5 120.0 . .
C1B6 C1B5 C1B4 120.0 . .
C1B5 C1B6 C1B1 120.0 . .
C1BB C1BA C1BF 120.0 . .
C1BA C1BB C1BC 120.0 . .
C1BD C1BC C1BB 120.0 . .
C1BC C1BD C1BE 120.0 . .
C1BD C1BE C1BF 120.0 . .
C1BE C1BF C1BA 120.0 . .
O2B C2B0 O1B 124.0(15) . .
O2B C2B0 C2B1 124.1(16) . .
O1B C2B0 C2B1 112.0(12) . .
C2B2 C2B1 C2B6 120.0 . .
C2B2 C2B1 C2B0 117.7(10) . .
C2B6 C2B1 C2B0 122.3(10) . .
C2B1 C2B2 C2B3 120.0 . .
C2B4 C2B3 C2B2 120.0 . .
C2B5 C2B4 C2B3 120.0 . .
C2B5 C2B4 C2B7 119.4(12) . .
C2B3 C2B4 C2B7 120.3(11) . .
C2B4 C2B5 C2B6 120.0 . .
C2B5 C2B6 C2B1 120.0 . .
O4B C3B0 O3B 122.8(16) . .
O4B C3B0 C3B1 128.6(17) . .
O3B C3B0 C3B1 108.6(16) . .
C3B2 C3B1 C3B6 120.0 . .
C3B2 C3B1 C3B0 115.9(12) . .
C3B6 C3B1 C3B0 124.1(12) . .
C3B3 C3B2 C3B1 120.0 . .
C3B2 C3B3 C3B4 120.0 . .
C3B5 C3B4 C3B3 120.0 . .
C3B5 C3B4 C3B7 118.0(17) . .
C3B3 C3B4 C3B7 121.9(17) . .
C3B4 C3B5 C3B6 120.0 . .
C3B5 C3B6 C3B1 120.0 . .
C6C C1C C2C 124.2(15) . .
C6C C1C O1C 118.1(14) . .
C2C C1C O1C 117.4(14) . .
C3C C2C C1C 113.9(15) . .
C3C C2C C7B 123.5(14) . .
C1C C2C C7B 122.7(15) . .
C4C C3C C2C 124.2(15) . .
C3C C4C C5C 118.9(15) . .
C3C C4C C7C 120.5(15) . .
C5C C4C C7C 120.5(14) . .
C4C C5C C6C 120.0(14) . .
C4C C5C O2C 120.5(15) . .
C6C C5C O2C 119.4(14) . .
C1C C6C C5C 118.7(15) . .
C2D C7C C4C 114.1(13) . .
C2D C7C C8C 115.2(14) . .
C4C C7C C8C 108.4(14) . .
C7C C8C C9C 119.4(17) . .
C8C C9C C1C1 110(2) . .
C1C2 C1C1 C1C6 120.0 . .
C1C2 C1C1 C9C 120(2) . .
C1C6 C1C1 C9C 120(2) . .
C1C1 C1C2 C1C3 120.0 . .
C1C4 C1C3 C1C2 120.0 . .
C1C3 C1C4 C1C5 120.0 . .
C1C6 C1C5 C1C4 120.0 . .
C1C5 C1C6 C1C1 120.0 . .
C1CB C1CA C1CF 120.0 . .
C1CB C1CA C9CA 120(3) . .
C1CF C1CA C9CA 120(3) . .
C1CA C1CB C1CC 120.0 . .
C1CD C1CC C1CB 120.0 . .
C1CE C1CD C1CC 120.0 . .
C1CF C1CE C1CD 120.0 . .
C1CE C1CF C1CA 120.0 . .
C2C2 C2C1 C2C6 120.0 . .
C2C2 C2C1 P3 120.0(9) . .
C2C6 C2C1 P3 119.9(9) . .
C2C1 C2C2 C2C3 120.0 . .
C2C4 C2C3 C2C2 120.0 . .
C2C5 C2C4 C2C3 120.0 . .
C2C4 C2C5 C2C6 120.0 . .
C2C5 C2C6 C2C1 120.0 . .
C3C2 C3C1 C3C6 120.0 . .
C3C2 C3C1 P3 121.7(8) . .
C3C6 C3C1 P3 118.3(8) . .
C3C1 C3C2 C3C3 120.0 . .
C3C2 C3C3 C3C4 120.0 . .
C3C5 C3C4 C3C3 120.0 . .
C3C4 C3C5 C3C6 120.0 . .
C3C5 C3C6 C3C1 120.0 . .
C4C2 C4C1 C4C6 120.0 . .
C4C2 C4C1 P4 120.4(7) . .
C4C6 C4C1 P4 118.8(7) . .
C4C3 C4C2 C4C1 120.0 . .
C4C2 C4C3 C4C4 120.0 . .
C4C5 C4C4 C4C3 120.0 . .
C4C6 C4C5 C4C4 120.0 . .
C4C5 C4C6 C4C1 120.0 . .
C5C2 C5C1 C5C6 120.0 . .
C5C2 C5C1 P4 120.4(9) . .
C5C6 C5C1 P4 119.5(9) . .
C5C1 C5C2 C5C3 120.0 . .
C5C2 C5C3 C5C4 120.0 . .
C5C5 C5C4 C5C3 120.0 . .
C5C6 C5C5 C5C4 120.0 . .
C5C5 C5C6 C5C1 120.0 . .
C6D C1D O1D 120.3(16) . .
C6D C1D C2D 120.9(15) . .
O1D C1D C2D 118.5(14) . .
C3D C2D C1D 117.2(14) . .
C3D C2D C7C 124.3(16) . .
C1D C2D C7C 118.4(15) . .
C2D C3D C4D 122.6(16) . .
C3D C4D C5D 115.5(15) . .
C3D C4D C7D 124.7(16) . .
C5D C4D C7D 119.7(14) . .
C6D C5D O3D 120.6(15) . .
C6D C5D C4D 122.2(15) . .
O3D C5D C4D 117.0(14) . .
C5D C6D C1D 121.4(16) . .
C4D C7D C2A 108.9(13) . .
C4D C7D C8D 116.1(13) . .
C2A C7D C8D 109.6(12) . .
C9D C8D C7D 113.5(13) . .
C8D C9D C1D1 119.3(16) . .
C1D2 C1D1 C1D6 120.0 . .
C1D2 C1D1 C9D 122.5(17) . .
C1D6 C1D1 C9D 117.3(17) . .
C1D1 C1D2 C1D3 120.0 . .
C1D4 C1D3 C1D2 120.0 . .
C1D3 C1D4 C1D5 120.0 . .
C1D4 C1D5 C1D6 120.0 . .
C1D5 C1D6 C1D1 120.0 . .
C1DB C1DA C1DF 120.0 . .
C1DC C1DB C1DA 120.0 . .
C1DB C1DC C1DD 120.0 . .
C1DE C1DD C1DC 120.0 . .
C1DF C1DE C1DD 120.0 . .
C1DE C1DF C1DA 120.0 . .
O2D C2D0 O1D 121.9(16) . .
O2D C2D0 C2D1 126.8(15) . .
O1D C2D0 C2D1 111.3(13) . .
C2D2 C2D1 C2D6 120.0 . .
C2D2 C2D1 C2D0 116.3(10) . .
C2D6 C2D1 C2D0 123.7(10) . .
C2D3 C2D2 C2D1 120.0 . .
C2D4 C2D3 C2D2 120.0 . .
C2D3 C2D4 C2D5 120.0 . .
C2D3 C2D4 C2D7 119.1(12) . .
C2D5 C2D4 C2D7 120.9(12) . .
C2D6 C2D5 C2D4 120.0 . .
C2D5 C2D6 C2D1 120.0 . .
O4D C3D0 O3D 122.8(17) . .
O4D C3D0 C3D1 121.8(17) . .
O3D C3D0 C3D1 115.3(16) . .
C3D2 C3D1 C3D6 120.0 . .
C3D2 C3D1 C3D0 120.2(12) . .
C3D6 C3D1 C3D0 119.8(12) . .
C3D3 C3D2 C3D1 120.0 . .
C3D2 C3D3 C3D4 120.0 . .
C3D5 C3D4 C3D3 120.0 . .
C3D5 C3D4 C3D7 120.8(18) . .
C3D3 C3D4 C3D7 119.2(18) . .
C3D6 C3D5 C3D4 120.0 . .
C3D5 C3D6 C3D1 120.0 . .
C1E O1E P5 123.8(10) . .
C5E O2E P6 123.0(10) . .
C1F O1F C2F0 117.4(12) . .
C3FZ O3F C5F 121.0(17) . .
C3F0 O3F C5F 113.1(16) . .
C1G O1G P7 122.6(10) . .
C5G O2G P8 124.1(9) . .
C2H0 O1H C1H 118.2(12) . .
C3HZ O3H C5H 120.1(18) . .
C3H0 O3H C5H 113.3(19) . .
C2E C1E C6E 124.6(15) . .
C2E C1E O1E 118.4(16) . .
C6E C1E O1E 117.0(14) . .
C1E C2E C3E 117.3(17) . .
C1E C2E C7E 123.0(14) . .
C3E C2E C7E 119.6(15) . .
C4E C3E C2E 123.2(15) . .
C3E C4E C5E 116.0(15) . .
C3E C4E C7H 125.5(15) . .
C5E C4E C7H 118.5(16) . .
C6E C5E C4E 123.7(16) . .
C6E C5E O2E 117.8(15) . .
C4E C5E O2E 118.5(16) . .
C5E C6E C1E 114.9(15) . .
C2F C7E C2E 110.7(12) . .
C2F C7E C8E 117.0(13) . .
C2E C7E C8E 109.5(13) . .
C9E C8E C7E 115.9(15) . .
C1EA C9E C8E 114(3) . .
C8E C9E C1E1 110.3(15) . .
C1E2 C1E1 C1E6 120.0 . .
C1E2 C1E1 C9E 121.0(16) . .
C1E6 C1E1 C9E 119.0(16) . .
C1E3 C1E2 C1E1 120.0 . .
C1E2 C1E3 C1E4 120.0 . .
C1E5 C1E4 C1E3 120.0 . .
C1E6 C1E5 C1E4 120.0 . .
C1E5 C1E6 C1E1 120.0 . .
C1EB C1EA C1EF 120.0 . .
C1EB C1EA C9E 125(4) . .
C1EF C1EA C9E 115(4) . .
C1EC C1EB C1EA 120.0 . .
C1EB C1EC C1ED 120.0 . .
C1EE C1ED C1EC 120.0 . .
C1ED C1EE C1EF 120.0 . .
C1EE C1EF C1EA 120.0 . .
C2E2 C2E1 C2E6 120.0 . .
C2E2 C2E1 P5 124.3(12) . .
C2E6 C2E1 P5 115.5(12) . .
C2E3 C2E2 C2E1 120.0 . .
C2E4 C2E3 C2E2 120.0 . .
C2E3 C2E4 C2E5 120.0 . .
C2E4 C2E5 C2E6 120.0 . .
C2E5 C2E6 C2E1 120.0 . .
C2EB C2EA C2EF 120.0 . .
C2EB C2EA P5 119(3) . .
C2EF C2EA P5 121(3) . .
C2EA C2EB C2EC 120.0 . .
C2ED C2EC C2EB 120.0 . .
C2EE C2ED C2EC 120.0 . .
C2EF C2EE C2ED 120.0 . .
C2EE C2EF C2EA 120.0 . .
C3E2 C3E1 C3E6 120.0 . .
C3E2 C3E1 P5 119.1(7) . .
C3E6 C3E1 P5 120.4(7) . .
C3E3 C3E2 C3E1 120.0 . .
C3E4 C3E3 C3E2 120.0 . .
C3E5 C3E4 C3E3 120.0 . .
C3E4 C3E5 C3E6 120.0 . .
C3E5 C3E6 C3E1 120.0 . .
C4E2 C4E1 C4E6 120.0 . .
C4E2 C4E1 P6 120.7(10) . .
C4E6 C4E1 P6 119.2(10) . .
C4E1 C4E2 C4E3 120.0 . .
C4E2 C4E3 C4E4 120.0 . .
C4E5 C4E4 C4E3 120.0 . .
C4E4 C4E5 C4E6 120.0 . .
C4E5 C4E6 C4E1 120.0 . .
C5E2 C5E1 C5E6 120.0 . .
C5E2 C5E1 P6 119.2(10) . .
C5E6 C5E1 P6 120.5(10) . .
C5E3 C5E2 C5E1 120.0 . .
C5E2 C5E3 C5E4 120.0 . .
C5E5 C5E4 C5E3 120.0 . .
C5E4 C5E5 C5E6 120.0 . .
C5E5 C5E6 C5E1 120.0 . .
O1F C1F C6F 122.0(16) . .
O1F C1F C2F 118.3(14) . .
C6F C1F C2F 119.7(15) . .
C1F C2F C3F 117.1(14) . .
C1F C2F C7E 119.1(14) . .
C3F C2F C7E 123.8(15) . .
C4F C3F C2F 123.1(16) . .
C5F C4F C3F 116.1(15) . .
C5F C4F C7F 120.9(15) . .
C3F C4F C7F 122.9(16) . .
C6F C5F C4F 122.9(16) . .
C6F C5F O3F 118.9(15) . .
C4F C5F O3F 118.1(14) . .
C5F C6F C1F 121.1(17) . .
C2G C7F C4F 110.3(12) . .
C2G C7F C8F 110.6(13) . .
C4F C7F C8F 117.1(14) . .
C9F C8F C7F 113.6(15) . .
C8F C9F C1F1 100(3) . .
C1F2 C1F1 C1F6 120.0 . .
C1F2 C1F1 C9F 119(4) . .
C1F6 C1F1 C9F 121(4) . .
C1F3 C1F2 C1F1 120.0 . .
C1F4 C1F3 C1F2 120.0 . .
C1F3 C1F4 C1F5 120.0 . .
C1F6 C1F5 C1F4 120.0 . .
C1F5 C1F6 C1F1 120.0 . .
C1FB C1FA C1FF 120.0 . .
C1FA C1FB C1FC 120.0 . .
C1FD C1FC C1FB 120.0 . .
C1FE C1FD C1FC 120.0 . .
C1FD C1FE C1FF 120.0 . .
C1FE C1FF C1FA 120.0 . .
O2F C2F0 O1F 122.1(15) . .
O2F C2F0 C2F1 126.3(16) . .
O1F C2F0 C2F1 111.4(13) . .
C2F2 C2F1 C2F6 120.0 . .
C2F2 C2F1 C2F0 117.0(10) . .
C2F6 C2F1 C2F0 122.9(10) . .
C2F1 C2F2 C2F3 120.0 . .
C2F2 C2F3 C2F4 120.0 . .
C2F5 C2F4 C2F3 120.0 . .
C2F5 C2F4 C2F7 120.1(12) . .
C2F3 C2F4 C2F7 119.8(11) . .
C2F4 C2F5 C2F6 120.0 . .
C2F5 C2F6 C2F1 120.0 . .
O4F C3F0 O3F 127(3) . .
O4F C3F0 C3F1 121(3) . .
O3F C3F0 C3F1 112(2) . .
C3F2 C3F1 C3F6 120.0 . .
C3F2 C3F1 C3F0 120.4(19) . .
C3F6 C3F1 C3F0 119.6(19) . .
C3F3 C3F2 C3F1 120.0 . .
C3F2 C3F3 C3F4 120.0 . .
C3F5 C3F4 C3F3 120.0 . .
C3F5 C3F4 C3F7 118(2) . .
C3F3 C3F4 C3F7 122(2) . .
C3F4 C3F5 C3F6 120.0 . .
C3F5 C3F6 C3F1 120.0 . .
O4FA C3FZ O3F 120(3) . .
O4FA C3FZ C3FA 130(3) . .
O3F C3FZ C3FA 110(2) . .
C3FB C3FA C3FF 120.0 . .
C3FB C3FA C3FZ 125(2) . .
C3FF C3FA C3FZ 115(2) . .
C3FC C3FB C3FA 120.0 . .
C3FD C3FC C3FB 120.0 . .
C3FC C3FD C3FE 120.0 . .
C3FC C3FD C3FG 112(3) . .
C3FE C3FD C3FG 128(3) . .
C3FF C3FE C3FD 120.0 . .
C3FE C3FF C3FA 120.0 . .
C2G C1G O1G 118.3(15) . .
C2G C1G C6G 122.6(16) . .
O1G C1G C6G 119.0(15) . .
C1G C2G C3G 115.4(15) . .
C1G C2G C7F 121.7(15) . .
C3G C2G C7F 122.9(15) . .
C2G C3G C4G 126.8(15) . .
C5G C4G C3G 113.3(15) . .
C5G C4G C7G 122.3(15) . .
C3G C4G C7G 124.3(15) . .
C4G C5G C6G 124.9(15) . .
C4G C5G O2G 117.4(14) . .
C6G C5G O2G 117.6(13) . .
C5G C6G C1G 116.8(15) . .
C4G C7G C2H 110.5(13) . .
C4G C7G C8G 109.5(15) . .
C2H C7G C8G 115.7(14) . .
C7G C8G C9G 114.7(15) . .
C1G1 C9G C8G 111.1(14) . .
C1G2 C1G1 C1G6 120.0 . .
C1G2 C1G1 C9G 120.8(12) . .
C1G6 C1G1 C9G 119.1(12) . .
C1G3 C1G2 C1G1 120.0 . .
C1G4 C1G3 C1G2 120.0 . .
C1G3 C1G4 C1G5 120.0 . .
C1G4 C1G5 C1G6 120.0 . .
C1G5 C1G6 C1G1 120.0 . .
C2G2 C2G1 C2G6 120.0 . .
C2G2 C2G1 P7 120.6(8) . .
C2G6 C2G1 P7 119.2(8) . .
C2G1 C2G2 C2G3 120.0 . .
C2G2 C2G3 C2G4 120.0 . .
C2G5 C2G4 C2G3 120.0 . .
C2G6 C2G5 C2G4 120.0 . .
C2G5 C2G6 C2G1 120.0 . .
C3G2 C3G1 C3G6 120.0 . .
C3G2 C3G1 P7 121(2) . .
C3G6 C3G1 P7 119(2) . .
C3G1 C3G2 C3G3 120.0 . .
C3G4 C3G3 C3G2 120.0 . .
C3G3 C3G4 C3G5 120.0 . .
C3G6 C3G5 C3G4 120.0 . .
C3G5 C3G6 C3G1 120.0 . .
C3GB C3GA C3GF 120.0 . .
C3GB C3GA P7 120(2) . .
C3GF C3GA P7 120(2) . .
C3GC C3GB C3GA 120.0 . .
C3GB C3GC C3GD 120.0 . .
C3GE C3GD C3GC 120.0 . .
C3GD C3GE C3GF 120.0 . .
C3GE C3GF C3GA 120.0 . .
C4G2 C4G1 C4G6 120.0 . .
C4G2 C4G1 P8 119.0(7) . .
C4G6 C4G1 P8 120.4(7) . .
C4G3 C4G2 C4G1 120.0 . .
C4G2 C4G3 C4G4 120.0 . .
C4G5 C4G4 C4G3 120.0 . .
C4G6 C4G5 C4G4 120.0 . .
C4G5 C4G6 C4G1 120.0 . .
C5G2 C5G1 C5G6 120.0 . .
C5G2 C5G1 P8 121.1(9) . .
C5G6 C5G1 P8 118.9(9) . .
C5G1 C5G2 C5G3 120.0 . .
C5G4 C5G3 C5G2 120.0 . .
C5G5 C5G4 C5G3 120.0 . .
C5G4 C5G5 C5G6 120.0 . .
C5G5 C5G6 C5G1 120.0 . .
C2H C1H C6H 123.1(15) . .
C2H C1H O1H 118.0(14) . .
C6H C1H O1H 118.9(14) . .
C1H C2H C3H 116.3(16) . .
C1H C2H C7G 119.9(15) . .
C3H C2H C7G 123.9(16) . .
C4H C3H C2H 123.5(17) . .
C3H C4H C5H 115.3(15) . .
C3H C4H C7H 124.8(16) . .
C5H C4H C7H 119.9(15) . .
C6H C5H C4H 124.7(15) . .
C6H C5H O3H 118.1(15) . .
C4H C5H O3H 117.2(14) . .
C5H C6H C1H 117.2(16) . .
C4H C7H C4E 108.4(13) . .
C4H C7H C8H 114.6(14) . .
C4E C7H C8H 109.1(14) . .
C9H C8H C7H 111.1(16) . .
C8H C9H C1H1 121.1(17) . .
C1H2 C1H1 C1H6 120.0 . .
C1H2 C1H1 C9H 116.7(18) . .
C1H6 C1H1 C9H 123.3(18) . .
C1H1 C1H2 C1H3 120.0 . .
C1H4 C1H3 C1H2 120.0 . .
C1H3 C1H4 C1H5 120.0 . .
C1H6 C1H5 C1H4 120.0 . .
C1H5 C1H6 C1H1 120.0 . .
C1HB C1HA C1HF 120.0 . .
C1HC C1HB C1HA 120.0 . .
C1HB C1HC C1HD 120.0 . .
C1HE C1HD C1HC 120.0 . .
C1HD C1HE C1HF 120.0 . .
C1HE C1HF C1HA 120.0 . .
O2H C2H0 O1H 124.3(15) . .
O2H C2H0 C2H1 125.2(17) . .
O1H C2H0 C2H1 110.4(14) . .
C2H2 C2H1 C2H6 120.0 . .
C2H2 C2H1 C2H0 116.2(10) . .
C2H6 C2H1 C2H0 123.8(10) . .
C2H1 C2H2 C2H3 120.0 . .
C2H4 C2H3 C2H2 120.0 . .
C2H3 C2H4 C2H5 120.0 . .
C2H3 C2H4 C2H7 118.8(11) . .
C2H5 C2H4 C2H7 121.1(11) . .
C2H4 C2H5 C2H6 120.0 . .
C2H5 C2H6 C2H1 120.0 . .
O4H C3H0 O3H 129(3) . .
O4H C3H0 C3H1 118(3) . .
O3H C3H0 C3H1 113(3) . .
C3H2 C3H1 C3H6 120.0 . .
C3H2 C3H1 C3H0 121(2) . .
C3H6 C3H1 C3H0 119(2) . .
C3H3 C3H2 C3H1 120.0 . .
C3H2 C3H3 C3H4 120.0 . .
C3H5 C3H4 C3H3 120.0 . .
C3H5 C3H4 C3H7 117(3) . .
C3H3 C3H4 C3H7 123(3) . .
C3H6 C3H5 C3H4 120.0 . .
C3H5 C3H6 C3H1 120.0 . .
O4HA C3HZ O3H 118(3) . .
O4HA C3HZ C3HA 136(3) . .
O3H C3HZ C3HA 105(2) . .
C3HB C3HA C3HF 122(3) . .
C3HB C3HA C3HZ 111(3) . .
C3HF C3HA C3HZ 126(3) . .
C3HC C3HB C3HA 118.6(19) . .
C3HD C3HC C3HB 114(2) . .
C3HC C3HD C3HE 131(4) . .
C3HC C3HD C3HG 116(4) . .
C3HE C3HD C3HG 113(3) . .
C3HD C3HE C3HF 115(2) . .
C3HE C3HF C3HA 118.6(18) . .
C201 C200 Cl20 117(2) . .
C200 C201 Cl21 113.6(19) . .
C301 C300 Cl30 108.9(16) . .
C300 C301 Cl31 110.6(17) . .
C400 C401 Cl41 111.3(18) . .
C401 C400 Cl40 111.2(17) . .
C601 C600 Cl60 111.3(19) . .
C600 C601 Cl61 113(2) . .
C501 C500 Cl50 114(2) . .
C500 C501 Cl51 110.6(18) . .
C700 C701 Cl71 110.6(16) . .
C701 C700 Cl70 118.9(19) . .
C801 C800 Cl80 120(3) . .
C800 C801 Cl81 110.0(15) . .
C900 C900 Cl90 113.8(10) 3_564 .
C101 C100 Cl10 114.7(18) . .
C100 C101 Cl11 109.4(16) . .

loop_
_geom_bond_atom_site_label_1
_geom_bond_atom_site_label_2
_geom_bond_distance
_geom_bond_site_symmetry_2
Au1 S3 2.280(5) .
Au1 Cl1 2.283(5) .
Au1 Au4 3.0227(11) .
Au2 Cl2 2.274(5) .
Au2 S1 2.283(5) .
Au2 Au3 3.0259(11) 1_455
Au3 S7 2.295(5) .
Au3 S8 2.313(5) .
Au3 Au2 3.0259(11) 1_655
Au4 S6 2.272(6) .
Au4 S5 2.301(5) .
Au2A Au3A 3.035(19) 1_455
Au1A Au4A 3.011(18) .
Au3A Au2A 3.035(19) 1_655
P1 O1A 1.620(10) .
P1 C2A1 1.766(10) .
P1 C3A1 1.776(10) .
P1 S1 2.007(6) .
P2 O2A 1.628(11) .
P2 C5A1 1.789(11) .
P2 C4A1 1.819(9) .
P2 S2 1.927(7) .
P3 O1C 1.616(11) .
P3 C2C1 1.778(11) .
P3 C3C1 1.820(10) .
P3 S3 1.974(7) .
P4 O2C 1.611(11) .
P4 C5C1 1.783(11) .
P4 C4C1 1.793(9) .
P4 S4 1.932(7) .
P5 O1E 1.601(11) .
P5 C2E1 1.756(9) .
P5 C3E1 1.772(10) .
P5 C2EA 1.798(10) .
P5 S5 1.991(7) .
P6 O2E 1.623(12) .
P6 C5E1 1.716(13) .
P6 C4E1 1.769(11) .
P6 S6 2.033(9) .
P7 O1G 1.615(11) .
P7 C3GA 1.765(16) .
P7 C2G1 1.770(10) .
P7 C3G1 1.792(16) .
P7 S7 1.987(7) .
P8 O2G 1.606(11) .
P8 C4G1 1.771(9) .
P8 C5G1 1.783(12) .
P8 S8 1.984(7) .
Au5 Cl5B 2.281(14) .
Au5 Cl5A 2.293(14) .
Au5B Cl5F 2.254(14) .
Au5B Cl5E 2.284(14) .
Au5C Cl5G 2.264(16) .
Au5C Cl5H 2.282(15) .
Au6 Cl6B 2.275(11) .
Au6 Cl6A 2.300(12) .
Au6B Cl6E 2.226(16) .
Au6B Cl6F 2.262(15) .
Au6C Cl6G 2.270(16) .
Au6C Cl6H 2.301(15) .
O1A C1A 1.412(18) .
O2A C5A 1.400(17) .
O1B C2B0 1.367(19) .
O1B C1B 1.413(17) .
O2B C2B0 1.201(17) .
O3B C3B0 1.38(2) .
O3B C5B 1.419(18) .
O4B C3B0 1.17(2) .
O1C C1C 1.433(18) .
O2C C5C 1.398(18) .
O1D C2D0 1.360(19) .
O1D C1D 1.397(19) .
O2D C2D0 1.179(18) .
O3D C3D0 1.32(2) .
O3D C5D 1.411(18) .
O4D C3D0 1.23(2) .
C1A C6A 1.35(2) .
C1A C2A 1.39(2) .
C2A C3A 1.41(2) .
C2A C7D 1.53(2) .
C3A C4A 1.36(2) .
C4A C5A 1.39(2) .
C4A C7A 1.50(2) .
C5A C6A 1.37(2) .
C7A C2B 1.53(2) .
C7A C8A 1.54(2) .
C8A C9A 1.534(16) .
C9A C1A1 1.545(16) .
C1A1 C1A2 1.3900 .
C1A1 C1A6 1.3900 .
C1A2 C1A3 1.3900 .
C1A3 C1A4 1.3900 .
C1A4 C1A5 1.3900 .
C1A5 C1A6 1.3900 .
C9AA C1AA 1.546(16) .
C1AA C1AB 1.3900 .
C1AA C1AF 1.3900 .
C1AB C1AC 1.3900 .
C1AC C1AD 1.3900 .
C1AD C1AE 1.3900 .
C1AE C1AF 1.3900 .
C2A1 C2A2 1.3900 .
C2A1 C2A6 1.3900 .
C2A2 C2A3 1.3900 .
C2A3 C2A4 1.3900 .
C2A4 C2A5 1.3900 .
C2A5 C2A6 1.3900 .
C3A1 C3A2 1.3900 .
C3A1 C3A6 1.3900 .
C3A2 C3A3 1.3900 .
C3A3 C3A4 1.3900 .
C3A4 C3A5 1.3900 .
C3A5 C3A6 1.3900 .
C4A1 C4A2 1.3900 .
C4A1 C4A6 1.3900 .
C4A2 C4A3 1.3900 .
C4A3 C4A4 1.3900 .
C4A4 C4A5 1.3900 .
C4A5 C4A6 1.3900 .
C5A1 C5A2 1.3900 .
C5A1 C5A6 1.3900 .
C5A2 C5A3 1.3900 .
C5A3 C5A4 1.3900 .
C5A4 C5A5 1.3900 .
C5A5 C5A6 1.3900 .
C1B C2B 1.36(2) .
C1B C6B 1.40(2) .
C2B C3B 1.42(2) .
C3B C4B 1.41(2) .
C4B C5B 1.38(2) .
C4B C7B 1.52(2) .
C5B C6B 1.32(2) .
C7B C2C 1.54(2) .
C7B C8B 1.57(2) .
C8B C9B 1.57(2) .
C9B C1B1 1.511(15) .
C1B1 C1B2 1.3900 .
C1B1 C1B6 1.3900 .
C1B2 C1B3 1.3900 .
C1B3 C1B4 1.3900 .
C1B4 C1B5 1.3900 .
C1B5 C1B6 1.3900 .
C1BA C1BB 1.3900 .
C1BA C1BF 1.3900 .
C1BB C1BC 1.3900 .
C1BC C1BD 1.3900 .
C1BD C1BE 1.3900 .
C1BE C1BF 1.3900 .
C2B0 C2B1 1.490(17) .
C2B1 C2B2 1.3900 .
C2B1 C2B6 1.3900 .
C2B2 C2B3 1.3900 .
C2B3 C2B4 1.3900 .
C2B4 C2B5 1.3900 .
C2B4 C2B7 1.512(19) .
C2B5 C2B6 1.3900 .
C3B0 C3B1 1.50(2) .
C3B1 C3B2 1.3900 .
C3B1 C3B6 1.3900 .
C3B2 C3B3 1.3900 .
C3B3 C3B4 1.3900 .
C3B4 C3B5 1.3900 .
C3B4 C3B7 1.53(2) .
C3B5 C3B6 1.3900 .
C1C C6C 1.35(2) .
C1C C2C 1.40(2) .
C2C C3C 1.39(2) .
C3C C4C 1.36(2) .
C4C C5C 1.37(2) .
C4C C7C 1.52(2) .
C5C C6C 1.40(2) .
C7C C2D 1.50(2) .
C7C C8C 1.55(2) .
C8C C9C 1.533(17) .
C9C C1C1 1.537(16) .
C1C1 C1C2 1.3900 .
C1C1 C1C6 1.3900 .
C1C2 C1C3 1.3900 .
C1C3 C1C4 1.3900 .
C1C4 C1C5 1.3900 .
C1C5 C1C6 1.3900 .
C9CA C1CA 1.536(17) .
C1CA C1CB 1.3900 .
C1CA C1CF 1.3900 .
C1CB C1CC 1.3900 .
C1CC C1CD 1.3900 .
C1CD C1CE 1.3900 .
C1CE C1CF 1.3900 .
C2C1 C2C2 1.3900 .
C2C1 C2C6 1.3900 .
C2C2 C2C3 1.3900 .
C2C3 C2C4 1.3900 .
C2C4 C2C5 1.3900 .
C2C5 C2C6 1.3900 .
C3C1 C3C2 1.3900 .
C3C1 C3C6 1.3900 .
C3C2 C3C3 1.3900 .
C3C3 C3C4 1.3900 .
C3C4 C3C5 1.3900 .
C3C5 C3C6 1.3900 .
C4C1 C4C2 1.3900 .
C4C1 C4C6 1.3900 .
C4C2 C4C3 1.3900 .
C4C3 C4C4 1.3900 .
C4C4 C4C5 1.3900 .
C4C5 C4C6 1.3900 .
C5C1 C5C2 1.3900 .
C5C1 C5C6 1.3900 .
C5C2 C5C3 1.3900 .
C5C3 C5C4 1.3900 .
C5C4 C5C5 1.3900 .
C5C5 C5C6 1.3900 .
C1D C6D 1.38(2) .
C1D C2D 1.40(2) .
C2D C3D 1.40(2) .
C3D C4D 1.41(2) .
C4D C5D 1.43(2) .
C4D C7D 1.51(2) .
C5D C6D 1.32(2) .
C7D C8D 1.55(2) .
C8D C9D 1.54(2) .
C9D C1D1 1.533(15) .
C1D1 C1D2 1.3900 .
C1D1 C1D6 1.3900 .
C1D2 C1D3 1.3900 .
C1D3 C1D4 1.3900 .
C1D4 C1D5 1.3900 .
C1D5 C1D6 1.3900 .
C1DA C1DB 1.3900 .
C1DA C1DF 1.3900 .
C1DB C1DC 1.3900 .
C1DC C1DD 1.3900 .
C1DD C1DE 1.3900 .
C1DE C1DF 1.3900 .
C2D0 C2D1 1.465(18) .
C2D1 C2D2 1.3900 .
C2D1 C2D6 1.3900 .
C2D2 C2D3 1.3900 .
C2D3 C2D4 1.3900 .
C2D4 C2D5 1.3900 .
C2D4 C2D7 1.49(2) .
C2D5 C2D6 1.3900 .
C3D0 C3D1 1.47(2) .
C3D1 C3D2 1.3900 .
C3D1 C3D6 1.3900 .
C3D2 C3D3 1.3900 .
C3D3 C3D4 1.3900 .
C3D4 C3D5 1.3900 .
C3D4 C3D7 1.51(2) .
C3D5 C3D6 1.3900 .
O1E C1E 1.435(18) .
O2E C5E 1.428(19) .
O1F C1F 1.378(19) .
O1F C2F0 1.38(2) .
O2F C2F0 1.183(18) .
O3F C3FZ 1.33(3) .
O3F C3F0 1.38(3) .
O3F C5F 1.400(19) .
O1G C1G 1.412(19) .
O2G C5G 1.432(17) .
O1H C2H0 1.34(2) .
O1H C1H 1.400(18) .
O2H C2H0 1.188(19) .
O3H C3HZ 1.32(3) .
O3H C3H0 1.39(3) .
O3H C5H 1.424(18) .
C1E C2E 1.33(2) .
C1E C6E 1.40(2) .
C2E C3E 1.38(2) .
C2E C7E 1.52(2) .
C3E C4E 1.37(2) .
C4E C5E 1.40(2) .
C4E C7H 1.54(2) .
C5E C6E 1.37(2) .
C7E C2F 1.52(2) .
C7E C8E 1.53(2) .
C8E C9E 1.53(2) .
C9E C1EA 1.45(5) .
C9E C1E1 1.540(15) .
C1E1 C1E2 1.3900 .
C1E1 C1E6 1.3900 .
C1E2 C1E3 1.3900 .
C1E3 C1E4 1.3900 .
C1E4 C1E5 1.3900 .
C1E5 C1E6 1.3900 .
C1EA C1EB 1.3900 .
C1EA C1EF 1.3900 .
C1EB C1EC 1.3900 .
C1EC C1ED 1.3900 .
C1ED C1EE 1.3900 .
C1EE C1EF 1.3900 .
C2E1 C2E2 1.3900 .
C2E1 C2E6 1.3900 .
C2E2 C2E3 1.3900 .
C2E3 C2E4 1.3900 .
C2E4 C2E5 1.3900 .
C2E5 C2E6 1.3900 .
C2EA C2EB 1.3900 .
C2EA C2EF 1.3900 .
C2EB C2EC 1.3900 .
C2EC C2ED 1.3900 .
C2ED C2EE 1.3900 .
C2EE C2EF 1.3900 .
C3E1 C3E2 1.3900 .
C3E1 C3E6 1.3900 .
C3E2 C3E3 1.3900 .
C3E3 C3E4 1.3900 .
C3E4 C3E5 1.3900 .
C3E5 C3E6 1.3900 .
C4E1 C4E2 1.3900 .
C4E1 C4E6 1.3900 .
C4E2 C4E3 1.3900 .
C4E3 C4E4 1.3900 .
C4E4 C4E5 1.3900 .
C4E5 C4E6 1.3900 .
C5E1 C5E2 1.3900 .
C5E1 C5E6 1.3900 .
C5E2 C5E3 1.3900 .
C5E3 C5E4 1.3900 .
C5E4 C5E5 1.3900 .
C5E5 C5E6 1.3900 .
C1F C6F 1.39(2) .
C1F C2F 1.40(2) .
C2F C3F 1.42(2) .
C3F C4F 1.40(2) .
C4F C5F 1.37(2) .
C4F C7F 1.50(2) .
C5F C6F 1.36(2) .
C7F C2G 1.50(2) .
C7F C8F 1.56(2) .
C8F C9F 1.52(2) .
C9F C1F1 1.540(17) .
C1F1 C1F2 1.3900 .
C1F1 C1F6 1.3900 .
C1F2 C1F3 1.3900 .
C1F3 C1F4 1.3900 .
C1F4 C1F5 1.3900 .
C1F5 C1F6 1.3900 .
C1FA C1FB 1.3900 .
C1FA C1FF 1.3900 .
C1FB C1FC 1.3900 .
C1FC C1FD 1.3900 .
C1FD C1FE 1.3900 .
C1FE C1FF 1.3900 .
C2F0 C2F1 1.481(18) .
C2F1 C2F2 1.3900 .
C2F1 C2F6 1.3900 .
C2F2 C2F3 1.3900 .
C2F3 C2F4 1.3900 .
C2F4 C2F5 1.3900 .
C2F4 C2F7 1.51(2) .
C2F5 C2F6 1.3900 .
O4F C3F0 1.19(3) .
C3F0 C3F1 1.50(3) .
C3F1 C3F2 1.3900 .
C3F1 C3F6 1.3900 .
C3F2 C3F3 1.3900 .
C3F3 C3F4 1.3900 .
C3F4 C3F5 1.3900 .
C3F4 C3F7 1.525(19) .
C3F5 C3F6 1.3900 .
O4FA C3FZ 1.17(3) .
C3FZ C3FA 1.48(3) .
C3FA C3FB 1.3900 .
C3FA C3FF 1.3900 .
C3FB C3FC 1.3900 .
C3FC C3FD 1.3900 .
C3FD C3FE 1.3900 .
C3FD C3FG 1.53(2) .
C3FE C3FF 1.3900 .
C1G C2G 1.37(2) .
C1G C6G 1.42(2) .
C2G C3G 1.37(2) .
C3G C4G 1.41(2) .
C4G C5G 1.38(2) .
C4G C7G 1.48(2) .
C5G C6G 1.37(2) .
C7G C2H 1.52(2) .
C7G C8G 1.54(2) .
C8G C9G 1.55(2) .
C9G C1G1 1.51(2) .
C1G1 C1G2 1.3900 .
C1G1 C1G6 1.3900 .
C1G2 C1G3 1.3900 .
C1G3 C1G4 1.3900 .
C1G4 C1G5 1.3900 .
C1G5 C1G6 1.3900 .
C2G1 C2G2 1.3900 .
C2G1 C2G6 1.3900 .
C2G2 C2G3 1.3900 .
C2G3 C2G4 1.3900 .
C2G4 C2G5 1.3900 .
C2G5 C2G6 1.3900 .
C3G1 C3G2 1.3900 .
C3G1 C3G6 1.3900 .
C3G2 C3G3 1.3900 .
C3G3 C3G4 1.3900 .
C3G4 C3G5 1.3900 .
C3G5 C3G6 1.3900 .
C3GA C3GB 1.3900 .
C3GA C3GF 1.3900 .
C3GB C3GC 1.3900 .
C3GC C3GD 1.3900 .
C3GD C3GE 1.3900 .
C3GE C3GF 1.3900 .
C4G1 C4G2 1.3900 .
C4G1 C4G6 1.3900 .
C4G2 C4G3 1.3900 .
C4G3 C4G4 1.3900 .
C4G4 C4G5 1.3900 .
C4G5 C4G6 1.3900 .
C5G1 C5G2 1.3900 .
C5G1 C5G6 1.3900 .
C5G2 C5G3 1.3900 .
C5G3 C5G4 1.3900 .
C5G4 C5G5 1.3900 .
C5G5 C5G6 1.3900 .
C1H C2H 1.38(2) .
C1H C6H 1.40(2) .
C2H C3H 1.43(2) .
C3H C4H 1.39(2) .
C4H C5H 1.41(2) .
C4H C7H 1.51(2) .
C5H C6H 1.36(2) .
C7H C8H 1.56(2) .
C8H C9H 1.54(3) .
C9H C1H1 1.523(15) .
C1H1 C1H2 1.3900 .
C1H1 C1H6 1.3900 .
C1H2 C1H3 1.3900 .
C1H3 C1H4 1.3900 .
C1H4 C1H5 1.3900 .
C1H5 C1H6 1.3900 .
C1HA C1HB 1.3900 .
C1HA C1HF 1.3900 .
C1HB C1HC 1.3900 .
C1HC C1HD 1.3900 .
C1HD C1HE 1.3900 .
C1HE C1HF 1.3900 .
C2H0 C2H1 1.499(17) .
C2H1 C2H2 1.3900 .
C2H1 C2H6 1.3900 .
C2H2 C2H3 1.3900 .
C2H3 C2H4 1.3900 .
C2H4 C2H5 1.3900 .
C2H4 C2H7 1.545(19) .
C2H5 C2H6 1.3900 .
C3H0 O4H 1.18(3) .
C3H0 C3H1 1.55(3) .
C3H1 C3H2 1.3900 .
C3H1 C3H6 1.3900 .
C3H2 C3H3 1.3900 .
C3H3 C3H4 1.3900 .
C3H4 C3H5 1.3900 .
C3H4 C3H7 1.53(2) .
C3H5 C3H6 1.3900 .
C3HZ O4HA 1.17(4) .
C3HZ C3HA 1.52(3) .
C3HA C3HB 1.40(3) .
C3HA C3HF 1.41(3) .
C3HB C3HC 1.40(4) .
C3HC C3HD 1.35(3) .
C3HD C3HE 1.35(3) .
C3HD C3HG 1.53(2) .
C3HE C3HF 1.38(4) .
C200 C201 1.48(2) .
C200 Cl20 1.74(2) .
C201 Cl21 1.76(2) .
C300 C301 1.517(19) .
C300 Cl30 1.758(19) .
C301 Cl31 1.74(2) .
C401 C400 1.51(2) .
C401 Cl41 1.73(2) .
C400 Cl40 1.74(2) .
C600 C601 1.49(2) .
C600 Cl60 1.76(2) .
C601 Cl61 1.74(2) .
C500 C501 1.50(2) .
C500 Cl50 1.70(2) .
C501 Cl51 1.731(19) .
C701 C700 1.482(19) .
C701 Cl71 1.82(2) .
C700 Cl70 1.77(2) .
C800 C801 1.49(2) .
C800 Cl80 1.749(5) .
C801 Cl81 1.806(5) .
C900 C900 1.485(19) 3_564
C900 Cl90 1.7566 .
C100 C101 1.442(19) .
C100 Cl10 1.747(17) .
C101 Cl11 1.789(18) .
